data_7236587
loop_
_publ_author_name
'Rajak, Richa'
'Saraf, Mohit'
'Mohammad, Akbar'
'Mobin, Shaikh M.'

_publ_section_title
;
 Design and construction of a ferrocene based inclined polycatenated
 Co-MOF for supercapacitor and dye adsorption applications
;
_journal_issue 34
_journal_name_full 'Journal of Materials Chemistry A'
_journal_page_first 17998
_journal_paper_doi 10.1039/C7TA03773B
_journal_volume 5
_journal_year 2017
_chemical_formula_sum 'C88 H98 Co4 Fe4 N8 O33'
_chemical_formula_weight 2254.86
_space_group_crystal_system orthorhombic
_space_group_IT_number 19
_space_group_name_Hall 'P 2ac 2ab'
_space_group_name_H-M_alt 'P 21 21 21'
_atom_sites_solution_hydrogens mixed
_audit_creation_method SHELXL-2014/7
_audit_update_record
;
2017-02-25 deposited with the CCDC.
2017-07-14 downloaded from the CCDC.
;
_cell_angle_alpha 90
_cell_angle_beta 90
_cell_angle_gamma 90
_cell_formula_units_Z 4
_cell_length_a 16.0270(6)
_cell_length_b 18.4421(7)
_cell_length_c 32.2078(17)
_cell_measurement_reflns_used 4215
_cell_measurement_temperature 293(2)
_cell_measurement_theta_max 58.3900
_cell_measurement_theta_min 4.5490
_cell_volume 9519.7(7)
_computing_cell_refinement 'CrysAlis RED, Oxford Diffraction Ltd.,'
_computing_data_collection 'CrysAlis CCD, Oxford Diffraction Ltd.,'
_computing_data_reduction 'CrysAlis RED, Oxford Diffraction Ltd.,'
_computing_molecular_graphics Ortep3
_computing_publication_material Shelx97
_computing_structure_refinement 'SHELXL-2014/7 (Sheldrick, 2014)'
_computing_structure_solution 'SHELXS-97 (Sheldrick, 1997)'
_diffrn_ambient_temperature 293(2)
_diffrn_detector_area_resol_mean 15.9948
_diffrn_measured_fraction_theta_full 1.000
_diffrn_measured_fraction_theta_max 0.992
_diffrn_measurement_device_type 'OXFORD DIFFRACTION SUPER NOVA'
_diffrn_measurement_method \w/q-scan
_diffrn_radiation_monochromator graphite
_diffrn_radiation_source 'Micro-Focus (Cu) X-ray Source'
_diffrn_radiation_type CuK\a
_diffrn_radiation_wavelength 1.54184
_diffrn_reflns_av_R_equivalents 0.3218
_diffrn_reflns_av_unetI/netI 0.3459
_diffrn_reflns_Laue_measured_fraction_full 1.000
_diffrn_reflns_Laue_measured_fraction_max 0.992
_diffrn_reflns_limit_h_max 17
_diffrn_reflns_limit_h_min -19
_diffrn_reflns_limit_k_max 22
_diffrn_reflns_limit_k_min -18
_diffrn_reflns_limit_l_max 39
_diffrn_reflns_limit_l_min -39
_diffrn_reflns_number 66231
_diffrn_reflns_point_group_measured_fraction_full 0.999
_diffrn_reflns_point_group_measured_fraction_max 0.983
_diffrn_reflns_theta_full 67.684
_diffrn_reflns_theta_max 71.232
_diffrn_reflns_theta_min 3.644
_exptl_absorpt_coefficient_mu 10.798
_exptl_absorpt_correction_T_max 1.00000
_exptl_absorpt_correction_T_min 0.23648
_exptl_absorpt_correction_type multi-scan
_exptl_absorpt_process_details
;
CrysAlisPro, Agilent Technologies,
Version 1.171.37.33 (release 27-03-2014 CrysAlis171 .NET)
(compiled Mar 27 2014,17:12:48)
Empirical absorption correction using spherical harmonics,
 implemented in SCALE3 ABSPACK scaling algorithm.
;
_exptl_crystal_colour PURPLE
_exptl_crystal_density_diffrn 1.573
_exptl_crystal_density_method 'not measured'
_exptl_crystal_description BLOCK
_exptl_crystal_F_000 4632
_exptl_crystal_size_max 0.230
_exptl_crystal_size_mid 0.180
_exptl_crystal_size_min 0.130
_refine_diff_density_max 1.245
_refine_diff_density_min -0.529
_refine_diff_density_rms 0.149
_refine_ls_abs_structure_details
;
 Flack x determined using 955 quotients [(I+)-(I-)]/[(I+)+(I-)]
 (Parsons, Flack and Wagner, Acta Cryst. B69 (2013) 249-259).
;
_refine_ls_abs_structure_Flack -0.028(8)
_refine_ls_extinction_method none
_refine_ls_goodness_of_fit_ref 0.965
_refine_ls_hydrogen_treatment constr
_refine_ls_matrix_type full
_refine_ls_number_parameters 1213
_refine_ls_number_reflns 18172
_refine_ls_number_restraints 31
_refine_ls_restrained_S_all 0.964
_refine_ls_R_factor_all 0.3072
_refine_ls_R_factor_gt 0.1322
_refine_ls_shift/su_max 0.000
_refine_ls_shift/su_mean 0.000
_refine_ls_structure_factor_coef Fsqd
_refine_ls_weighting_details 'w=1/[\s^2^(Fo^2^)+(0.1159P)^2^] where P=(Fo^2^+2Fc^2^)/3'
_refine_ls_weighting_scheme calc
_refine_ls_wR_factor_gt 0.2743
_refine_ls_wR_factor_ref 0.3831
_reflns_Friedel_coverage 0.822
_reflns_Friedel_fraction_full 0.997
_reflns_Friedel_fraction_max 0.972
_reflns_number_gt 5514
_reflns_number_total 18172
_reflns_threshold_expression 'I > 2\s(I)'
_cod_data_source_file c7ta03773b2.cif
_cod_data_source_block 1
_cod_database_code 7236587
_shelx_shelxl_version_number 2014/7
_shelx_space_group_comment
;
The symmetry employed for this shelxl refinement is uniquely defined
by the following loop, which should always be used as a source of
symmetry information in preference to the above space-group names.
They are only intended as comments.
;
_shelx_estimated_absorpt_t_min 0.190
_shelx_estimated_absorpt_t_max 0.334

loop_
_space_group_symop_operation_xyz
'x, y, z'
'-x+1/2, -y, z+1/2'
'-x, y+1/2, -z+1/2'
'x+1/2, -y+1/2, -z'

loop_
_atom_site_label
_atom_site_type_symbol
_atom_site_fract_x
_atom_site_fract_y
_atom_site_fract_z
_atom_site_U_iso_or_equiv
_atom_site_adp_type
_atom_site_occupancy
_atom_site_site_symmetry_order
_atom_site_calc_flag
_atom_site_refinement_flags_posn
_atom_site_refinement_flags_adp
Co1 Co 1.0697(3) -0.1458(3) 0.78520(15) 0.0512(12) Uani 1 1 d . .
Co2 Co 0.5735(3) -0.1786(2) 0.53092(15) 0.0515(13) Uani 1 1 d . .
Co3 Co 0.4236(3) 0.4027(3) 0.46727(15) 0.0529(13) Uani 1 1 d . .
Co4 Co -0.0643(3) 0.4428(3) 0.20872(14) 0.0505(12) Uani 1 1 d . .
Fe1 Fe 0.8510(3) 0.1016(3) 0.80522(15) 0.0528(12) Uani 1 1 d . .
Fe2 Fe 0.4995(3) 0.1150(3) 0.52044(17) 0.0615(14) Uani 1 1 d . .
Fe3 Fe 0.1457(3) 0.6970(3) 0.18976(16) 0.0567(13) Uani 1 1 d . .
Fe4 Fe 0.6470(4) 0.6051(3) 0.42507(18) 0.0715(16) Uani 1 1 d . .
O1 O 1.0171(12) -0.0462(9) 0.8037(7) 0.059(6) Uani 1 1 d . .
O2 O 0.9213(13) -0.0835(10) 0.8468(7) 0.068(6) Uani 1 1 d . .
O3 O 0.7796(14) 0.2915(12) 0.7770(8) 0.088(8) Uani 1 1 d . .
O4 O 0.8768(15) 0.2566(11) 0.7318(7) 0.073(7) Uani 1 1 d . .
O5 O 1.1469(15) -0.0851(14) 0.7448(6) 0.088(8) Uani 1 1 d . .
H5A H 1.1176 -0.0615 0.7264 0.132 Uiso 1 1 d R U
H5B H 1.1804 -0.1142 0.7316 0.132 Uiso 1 1 d R U
O6 O 0.9918(14) -0.2052(12) 0.8262(7) 0.088(8) Uani 1 1 d . .
H6A H 1.0184 -0.2429 0.8361 0.132 Uiso 1 1 d R U
H6B H 0.9471 -0.2211 0.8134 0.132 Uiso 1 1 d R U
O7 O 0.5788(12) -0.0709(11) 0.5353(6) 0.056(5) Uani 1 1 d . .
O8 O 0.5045(17) -0.0520(13) 0.5917(8) 0.096(9) Uani 1 1 d . U
O9 O 0.3348(15) 0.2717(14) 0.5180(9) 0.099(10) Uani 1 1 d . .
O10 O 0.4251(12) 0.2924(10) 0.4679(6) 0.057(5) Uani 1 1 d . .
O11 O -0.1397(12) 0.5032(10) 0.2483(6) 0.063(6) Uani 1 1 d . .
H11A H -0.1116 0.5171 0.2692 0.095 Uiso 1 1 d R U
H11B H -0.1802 0.4770 0.2564 0.095 Uiso 1 1 d R U
O12 O 0.0210(10) 0.3913(12) 0.1688(6) 0.062(6) Uani 1 1 d . .
H12A H 0.0477 0.3580 0.1819 0.093 Uiso 1 1 d R U
H12B H 0.0562 0.4226 0.1595 0.093 Uiso 1 1 d R U
O13 O -0.0131(12) 0.5404(10) 0.1881(6) 0.056(5) Uani 1 1 d . .
O14 O 0.0896(13) 0.5115(12) 0.1476(8) 0.086(8) Uani 1 1 d . .
O15 O 0.2112(15) 0.8831(12) 0.2264(8) 0.092(8) Uani 1 1 d . .
O16 O 0.1143(13) 0.8447(10) 0.2714(7) 0.064(6) Uani 1 1 d . .
O17 O 0.3285(11) 0.4099(12) 0.5115(6) 0.069(6) Uani 1 1 d . .
H17A H 0.2953 0.4437 0.5046 0.103 Uiso 1 1 d R U
H17B H 0.3496 0.4195 0.5351 0.103 Uiso 1 1 d R U
O18 O 0.4428(14) 0.5143(11) 0.4565(7) 0.069(6) Uani 1 1 d . .
O19 O 0.5139(12) 0.4327(12) 0.4195(7) 0.070(6) Uani 1 1 d . .
O20 O 0.5852(13) 0.7082(10) 0.5204(6) 0.061(6) Uani 1 1 d . .
O21 O 0.6684(12) 0.7836(13) 0.4872(7) 0.070(7) Uani 1 1 d . .
O22 O 0.4758(12) -0.1810(11) 0.5728(7) 0.075(7) Uani 1 1 d . .
H22A H 0.4943 -0.1953 0.5964 0.113 Uiso 1 1 d R U
H22B H 0.4379 -0.2106 0.5646 0.113 Uiso 1 1 d R U
N1 N 0.9772(17) -0.1549(16) 0.7373(8) 0.071(8) Uani 1 1 d . .
N2 N 0.6671(15) -0.1862(12) 0.5774(7) 0.048(6) Uani 1 1 d . .
N3 N 0.4849(16) -0.1649(17) 0.4830(8) 0.070(9) Uani 1 1 d . .
N4 N 0.1615(16) -0.0644(15) 0.3387(8) 0.064(8) Uani 1 1 d . .
N5 N 0.5201(14) 0.4047(17) 0.5151(8) 0.063(8) Uani 1 1 d . .
N6 N 0.8328(15) 0.3634(13) 0.6676(7) 0.051(6) Uani 1 1 d . .
N7 N 0.3312(13) 0.3997(13) 0.4185(8) 0.051(6) Uani 1 1 d . .
N8 N 0.0275(15) 0.4319(14) 0.2563(6) 0.052(7) Uani 1 1 d . .
C1 C 0.9591(16) -0.0328(19) 0.8282(10) 0.057(9) Uani 1 1 d . .
C2 C 0.9374(17) 0.0428(16) 0.8367(9) 0.047(7) Uani 1 1 d . .
C3 C 0.874(2) 0.0690(19) 0.8627(10) 0.065(9) Uani 1 1 d . .
H3 H 0.8374 0.0403 0.8780 0.078 Uiso 1 1 calc R U
C4 C 0.874(2) 0.138(2) 0.8621(9) 0.066(10) Uani 1 1 d . .
H4 H 0.8377 0.1679 0.8769 0.079 Uiso 1 1 calc R U
C5 C 0.9376(16) 0.1629(15) 0.8356(8) 0.043(7) Uani 1 1 d . .
H5 H 0.9521 0.2110 0.8308 0.052 Uiso 1 1 calc R U
C6 C 0.9748(14) 0.1026(15) 0.8179(8) 0.038(6) Uani 1 1 d . .
H6 H 1.0162 0.1021 0.7977 0.045 Uiso 1 1 calc R U
C7 C 0.8380(15) 0.1073(17) 0.7429(9) 0.058(9) Uani 1 1 d . .
H7 H 0.8809 0.1087 0.7235 0.069 Uiso 1 1 calc R U
C8 C 0.798(2) 0.0424(17) 0.7600(10) 0.069(10) Uani 1 1 d . .
H8 H 0.8120 -0.0047 0.7523 0.082 Uiso 1 1 calc R U
C9 C 0.7364(16) 0.0595(18) 0.7894(10) 0.066(10) Uani 1 1 d . .
H9 H 0.7040 0.0281 0.8052 0.080 Uiso 1 1 calc R U
C10 C 0.7357(16) 0.1379(14) 0.7890(10) 0.058(9) Uani 1 1 d . .
H10 H 0.6990 0.1660 0.8046 0.070 Uiso 1 1 calc R U
C11 C 0.7984(16) 0.1677(16) 0.7618(9) 0.046(7) Uani 1 1 d . .
C12 C 0.821(2) 0.2433(18) 0.7571(9) 0.063(10) Uani 1 1 d . .
C13 C 0.951(2) -0.0996(19) 0.7131(12) 0.091(14) Uani 1 1 d . .
H13 H 0.9722 -0.0535 0.7181 0.110 Uiso 1 1 calc R U
C14 C 0.894(2) -0.108(2) 0.6813(12) 0.093(13) Uani 1 1 d . .
H14 H 0.8827 -0.0679 0.6646 0.112 Uiso 1 1 calc R U
C15 C 0.855(2) -0.1684(18) 0.6731(11) 0.065(9) Uani 1 1 d . .
C16 C 0.879(2) -0.2281(16) 0.6985(9) 0.065(10) Uani 1 1 d . .
H16 H 0.8544 -0.2732 0.6942 0.078 Uiso 1 1 calc R U
C17 C 0.9375(19) -0.2199(17) 0.7294(10) 0.063(9) Uani 1 1 d . .
H17 H 0.9509 -0.2599 0.7457 0.076 Uiso 1 1 calc R U
C18 C 0.791(2) -0.1776(15) 0.6405(9) 0.051(8) Uani 1 1 d . .
C19 C 0.7997(19) -0.1442(16) 0.6033(10) 0.065(10) Uani 1 1 d . .
H19 H 0.8472 -0.1163 0.5988 0.079 Uiso 1 1 calc R U
C20 C 0.7408(18) -0.1497(16) 0.5715(9) 0.054(8) Uani 1 1 d . .
H20 H 0.7517 -0.1283 0.5459 0.065 Uiso 1 1 calc R U
C21 C 0.7161(19) -0.2177(16) 0.6459(10) 0.058(9) Uani 1 1 d . .
H21 H 0.7057 -0.2434 0.6702 0.070 Uiso 1 1 calc R U
C22 C 0.659(2) -0.2170(17) 0.6134(10) 0.067(10) Uani 1 1 d . .
H22 H 0.6090 -0.2414 0.6180 0.080 Uiso 1 1 calc R U
C23 C 0.550(2) -0.0276(18) 0.5602(10) 0.063(8) Uani 1 1 d . U
C24 C 0.561(2) 0.0511(17) 0.5593(10) 0.067(9) Uani 1 1 d . U
C25 C 0.5152(18) 0.1066(18) 0.5815(10) 0.068(9) Uani 1 1 d . U
H25 H 0.4724 0.0998 0.6006 0.081 Uiso 1 1 calc R U
C26 C 0.549(2) 0.1735(18) 0.5681(9) 0.065(9) Uani 1 1 d . U
H26 H 0.5357 0.2186 0.5792 0.077 Uiso 1 1 calc R U
C27 C 0.610(2) 0.162(2) 0.5340(16) 0.12(2) Uani 1 1 d . .
H27 H 0.6362 0.1966 0.5177 0.140 Uiso 1 1 calc R U
C28 C 0.6191(18) 0.092(3) 0.5320(10) 0.087(13) Uani 1 1 d . .
H28 H 0.6584 0.0696 0.5151 0.104 Uiso 1 1 calc R U
C29 C 0.477(2) 0.1444(19) 0.4608(11) 0.081(12) Uani 1 1 d . .
H29 H 0.5116 0.1713 0.4434 0.097 Uiso 1 1 calc R U
C30 C 0.476(2) 0.0701(18) 0.4658(11) 0.068(10) Uani 1 1 d . .
H30 H 0.5106 0.0380 0.4520 0.082 Uiso 1 1 calc R U
C31 C 0.414(2) 0.0492(19) 0.4948(10) 0.068(10) Uani 1 1 d . .
H31 H 0.4017 0.0019 0.5027 0.082 Uiso 1 1 calc R U
C32 C 0.3722(17) 0.1136(18) 0.5102(9) 0.061(9) Uani 1 1 d . .
H32 H 0.3292 0.1157 0.5295 0.073 Uiso 1 1 calc R U
C33 C 0.4101(19) 0.172(2) 0.4899(9) 0.072(12) Uani 1 1 d . .
C34 C 0.394(3) 0.249(2) 0.4877(13) 0.091(16) Uani 1 1 d . .
C35 C 0.501(2) -0.122(2) 0.4519(10) 0.098(17) Uani 1 1 d . .
H35 H 0.5556 -0.1050 0.4498 0.118 Uiso 1 1 calc R U
C36 C 0.4426(18) -0.098(2) 0.4200(9) 0.076(11) Uani 1 1 d . .
H36 H 0.4588 -0.0667 0.3989 0.091 Uiso 1 1 calc R U
C37 C 0.3623(16) -0.124(2) 0.4225(10) 0.072(10) Uani 1 1 d D .
C38 C 0.347(2) -0.1793(19) 0.4530(11) 0.082(11) Uani 1 1 d . .
H38 H 0.2962 -0.2031 0.4533 0.098 Uiso 1 1 calc R U
C39 C 0.4078(19) -0.198(2) 0.4822(11) 0.085(12) Uani 1 1 d . .
H39 H 0.3957 -0.2334 0.5017 0.102 Uiso 1 1 calc R U
C40 C 0.2912(17) -0.1015(14) 0.3948(9) 0.049(7) Uani 1 1 d D .
C41 C 0.3071(19) -0.0709(17) 0.3558(9) 0.061(9) Uani 1 1 d . .
H41 H 0.3620 -0.0622 0.3479 0.074 Uiso 1 1 calc R U
C42 C 0.2444(15) -0.0535(13) 0.3289(8) 0.037(6) Uani 1 1 d . .
H42 H 0.2579 -0.0336 0.3032 0.044 Uiso 1 1 calc R U
C43 C 0.2096(17) -0.1092(18) 0.4041(9) 0.061(9) Uani 1 1 d . .
H43 H 0.1938 -0.1293 0.4294 0.073 Uiso 1 1 calc R U
C44 C 0.1481(17) -0.0869(17) 0.3753(10) 0.060(9) Uani 1 1 d . .
H44 H 0.0928 -0.0889 0.3841 0.071 Uiso 1 1 calc R U
C45 C 0.587(2) 0.368(2) 0.5066(10) 0.077(11) Uani 1 1 d . .
H45 H 0.5921 0.3454 0.4810 0.093 Uiso 1 1 calc R U
C46 C 0.654(2) 0.3630(18) 0.5363(11) 0.074(10) Uani 1 1 d . .
H46 H 0.7027 0.3395 0.5287 0.089 Uiso 1 1 calc R U
C47 C 0.6475(17) 0.3907(16) 0.5745(10) 0.050(7) Uani 1 1 d . .
C48 C 0.5752(19) 0.4318(16) 0.5809(10) 0.063(9) Uani 1 1 d . .
H48 H 0.5684 0.4566 0.6058 0.075 Uiso 1 1 calc R U
C49 C 0.5144(18) 0.4362(19) 0.5512(11) 0.074(11) Uani 1 1 d . .
H49 H 0.4667 0.4629 0.5571 0.089 Uiso 1 1 calc R U
C50 C 0.7113(16) 0.3841(18) 0.6079(10) 0.060(9) Uani 1 1 d . .
C51 C 0.789(2) 0.3858(17) 0.5970(9) 0.066(9) Uani 1 1 d . .
H51 H 0.8041 0.3917 0.5693 0.079 Uiso 1 1 calc R U
C52 C 0.849(2) 0.3786(18) 0.6275(12) 0.077(11) Uani 1 1 d . .
H52 H 0.9050 0.3847 0.6198 0.092 Uiso 1 1 calc R U
C53 C 0.7530(18) 0.3627(17) 0.6762(9) 0.061(9) Uani 1 1 d . .
H53 H 0.7380 0.3561 0.7039 0.073 Uiso 1 1 calc R U
C54 C 0.6888(18) 0.371(2) 0.6478(8) 0.074(12) Uani 1 1 d . .
H54 H 0.6331 0.3675 0.6556 0.089 Uiso 1 1 calc R U
C55 C 0.314(2) 0.3457(18) 0.3885(12) 0.081(12) Uani 1 1 d . .
H55 H 0.3436 0.3025 0.3911 0.097 Uiso 1 1 calc R U
C56 C 0.259(3) 0.3497(18) 0.3562(11) 0.102(16) Uani 1 1 d . .
H56 H 0.2546 0.3133 0.3363 0.123 Uiso 1 1 calc R U
C57 C 0.2107(16) 0.4094(16) 0.3549(11) 0.061(9) Uani 1 1 d . .
C58 C 0.224(2) 0.4644(19) 0.3828(12) 0.081(12) Uani 1 1 d . .
H58 H 0.1944 0.5074 0.3807 0.097 Uiso 1 1 calc R U
C59 C 0.2832(19) 0.4563(17) 0.4144(13) 0.083(12) Uani 1 1 d . .
H59 H 0.2885 0.4935 0.4338 0.100 Uiso 1 1 calc R U
C60 C 0.1463(19) 0.415(2) 0.3219(9) 0.065(10) Uani 1 1 d . .
C61 C 0.1177(17) 0.3605(16) 0.2977(10) 0.057(9) Uani 1 1 d . .
H61 H 0.1402 0.3145 0.3017 0.069 Uiso 1 1 calc R U
C62 C 0.0586(17) 0.3689(17) 0.2683(9) 0.057(9) Uani 1 1 d . .
H62 H 0.0383 0.3272 0.2556 0.068 Uiso 1 1 calc R U
C63 C 0.114(2) 0.483(2) 0.3100(11) 0.077(11) Uani 1 1 d . .
H63 H 0.1321 0.5241 0.3237 0.092 Uiso 1 1 calc R U
C64 C 0.058(2) 0.489(2) 0.2788(9) 0.075(11) Uani 1 1 d . .
H64 H 0.0384 0.5348 0.2724 0.089 Uiso 1 1 calc R U
C65 C 0.0491(18) 0.5578(17) 0.1662(10) 0.054(8) Uani 1 1 d . U
C66 C 0.0637(18) 0.6333(16) 0.1588(10) 0.055(8) Uani 1 1 d . U
C67 C 0.1275(17) 0.668(2) 0.1303(10) 0.068(10) Uani 1 1 d . .
H67 H 0.1642 0.6433 0.1128 0.081 Uiso 1 1 calc R U
C68 C 0.122(2) 0.7383(19) 0.1348(9) 0.065(10) Uani 1 1 d . .
H68 H 0.1570 0.7706 0.1214 0.077 Uiso 1 1 calc R U
C69 C 0.061(2) 0.7601(16) 0.1602(10) 0.061(9) Uani 1 1 d . .
H69 H 0.0447 0.8075 0.1660 0.073 Uiso 1 1 calc R U
C70 C 0.0256(17) 0.6969(19) 0.1764(10) 0.069(10) Uani 1 1 d . .
H70 H -0.0169 0.6960 0.1960 0.082 Uiso 1 1 calc R U
C71 C 0.1541(17) 0.6936(14) 0.2531(9) 0.048(8) Uani 1 1 d . .
H71 H 0.1111 0.6934 0.2725 0.058 Uiso 1 1 calc R U
C72 C 0.193(2) 0.6332(17) 0.2351(10) 0.071(11) Uani 1 1 d . .
H72 H 0.1794 0.5850 0.2401 0.085 Uiso 1 1 calc R U
C73 C 0.2584(19) 0.657(2) 0.2082(11) 0.077(12) Uani 1 1 d . .
H73 H 0.2957 0.6286 0.1933 0.093 Uiso 1 1 calc R U
C74 C 0.254(2) 0.736(2) 0.2090(13) 0.089(13) Uani 1 1 d . .
H74 H 0.2866 0.7680 0.1939 0.107 Uiso 1 1 calc R U
C75 C 0.1920(18) 0.7525(18) 0.2362(9) 0.051(8) Uani 1 1 d . .
C76 C 0.170(2) 0.8306(17) 0.2450(9) 0.063(10) Uani 1 1 d . .
C77 C 0.497(2) 0.501(2) 0.4278(12) 0.069(10) Uani 1 1 d . .
C78 C 0.541(2) 0.5564(18) 0.4039(12) 0.070(11) Uani 1 1 d . .
C79 C 0.596(3) 0.552(2) 0.3731(13) 0.108(17) Uani 1 1 d . .
H79 H 0.6076 0.5093 0.3590 0.129 Uiso 1 1 calc R U
C80 C 0.634(3) 0.615(2) 0.3643(13) 0.12(2) Uani 1 1 d . .
H80 H 0.6800 0.6227 0.3474 0.142 Uiso 1 1 calc R U
C81 C 0.588(4) 0.668(3) 0.3857(17) 0.16(3) Uani 1 1 d . .
H81 H 0.5952 0.7174 0.3830 0.190 Uiso 1 1 calc R U
C82 C 0.5252(17) 0.6323(18) 0.4137(9) 0.054(8) Uani 1 1 d . .
H82 H 0.4871 0.6528 0.4320 0.065 Uiso 1 1 calc R U
C83 C 0.666(2) 0.5850(17) 0.4857(10) 0.065(10) Uani 1 1 d . .
H83 H 0.6265 0.5703 0.5051 0.078 Uiso 1 1 calc R U
C84 C 0.721(2) 0.5370(17) 0.4593(12) 0.077(11) Uani 1 1 d . .
H84 H 0.7204 0.4866 0.4583 0.092 Uiso 1 1 calc R U
C85 C 0.775(2) 0.586(2) 0.4356(14) 0.116(17) Uani 1 1 d . .
H85 H 0.8177 0.5714 0.4178 0.139 Uiso 1 1 calc R U
C86 C 0.7543(19) 0.6532(17) 0.4437(12) 0.078(12) Uani 1 1 d . .
H86 H 0.7782 0.6938 0.4315 0.094 Uiso 1 1 calc R U
C87 C 0.687(2) 0.655(2) 0.4753(10) 0.070(10) Uani 1 1 d . .
C88 C 0.645(2) 0.716(2) 0.4950(11) 0.068(10) Uani 1 1 d . .
O101 O 0.4415(6) 0.6210(5) 0.5186(3) 0.145(13) Uani 1 1 d G .
H10A H 0.4485 0.6319 0.4931 0.218 Uiso 1 1 d G U
H10B H 0.4062 0.5869 0.5205 0.218 Uiso 1 1 d G U
O102 O 0.3054(7) 0.6486(5) 0.5602(3) 0.108(9) Uani 1 1 d G .
H10C H 0.3314 0.6154 0.5732 0.162 Uiso 1 1 d G U
H10D H 0.3402 0.6754 0.5476 0.162 Uiso 1 1 d G U
O103 O 0.1691(6) 0.3991(5) 0.5813(3) 0.121(10) Uani 1 1 d G .
H10E H 0.1879 0.4150 0.6043 0.181 Uiso 1 1 d G U
H10F H 0.1316 0.3675 0.5859 0.181 Uiso 1 1 d G U
O104 O 0.1932(6) 0.2487(5) 0.5642(3) 0.119(10) Uani 1 1 d G .
H10G H 0.1835 0.2756 0.5433 0.178 Uiso 1 1 d G U
H10H H 0.2211 0.2119 0.5565 0.178 Uiso 1 1 d G U
O105 O 0.4023(12) -0.2831(5) 0.6220(5) 0.149(13) Uani 1 1 d G .
H10I H 0.4337 -0.2964 0.6022 0.224 Uiso 1 1 d G U
H10J H 0.3612 -0.3120 0.6240 0.224 Uiso 1 1 d G U
O106 O 0.1950(8) 0.9265(6) 0.1447(3) 0.157(13) Uani 1 1 d G .
H10K H 0.1967 0.9683 0.1337 0.236 Uiso 1 1 d G U
H10L H 0.2444 0.9109 0.1482 0.236 Uiso 1 1 d G U
O107 O 0.1899(9) 0.4982(7) 0.0803(3) 0.079(7) Uani 1 1 d G .
H10M H 0.2264 0.4985 0.0612 0.119 Uiso 1 1 d G U
H10N H 0.2108 0.4803 0.1023 0.119 Uiso 1 1 d G U
O108 O 0.3775(8) 0.9311(6) 0.2258(4) 0.191(17) Uani 1 1 d G .
H10O H 0.4234 0.9284 0.2389 0.287 Uiso 1 1 d G U
H10P H 0.3866 0.9270 0.1999 0.287 Uiso 1 1 d G U
O109 O 0.1738(7) 0.1247(5) 0.6003(3) 0.188(17) Uani 1 1 d G .
H10Q H 0.1323 0.1509 0.6069 0.282 Uiso 1 1 d G U
H10R H 0.1923 0.1034 0.6219 0.282 Uiso 1 1 d G U
O110 O 0.1065(9) 1.0409(6) 0.1586(4) 0.120(10) Uani 1 1 d G .
H11C H 0.1333 1.0807 0.1579 0.180 Uiso 1 1 d G U
H11D H 0.1331 1.0105 0.1734 0.180 Uiso 1 1 d G U
O111 O 0.6461(9) 0.3182(8) 0.8167(4) 0.39(4) Uani 1 1 d G .
H11E H 0.6144 0.3456 0.8025 0.580 Uiso 1 1 d G U
H11F H 0.6754 0.3438 0.8331 0.580 Uiso 1 1 d G U

loop_
_atom_site_aniso_label
_atom_site_aniso_U_11
_atom_site_aniso_U_22
_atom_site_aniso_U_33
_atom_site_aniso_U_23
_atom_site_aniso_U_13
_atom_site_aniso_U_12
Co1 0.038(3) 0.056(3) 0.060(3) -0.004(3) -0.006(2) 0.003(2)
Co2 0.040(3) 0.058(3) 0.056(3) -0.001(3) -0.003(2) 0.004(2)
Co3 0.039(3) 0.058(3) 0.062(3) 0.004(3) -0.008(2) 0.000(2)
Co4 0.040(3) 0.055(3) 0.057(3) 0.002(3) -0.005(2) 0.000(2)
Fe1 0.041(3) 0.052(3) 0.066(3) -0.003(3) 0.000(2) -0.003(2)
Fe2 0.052(3) 0.059(3) 0.074(4) 0.006(3) -0.005(3) 0.000(3)
Fe3 0.044(3) 0.054(3) 0.073(4) -0.005(3) 0.002(3) 0.002(2)
Fe4 0.077(4) 0.065(4) 0.073(4) 0.002(3) -0.001(3) -0.019(3)
O1 0.046(13) 0.040(12) 0.091(17) 0.000(11) -0.004(12) 0.009(9)
O2 0.071(15) 0.048(13) 0.085(17) -0.011(12) 0.009(13) -0.008(11)
O3 0.066(16) 0.062(16) 0.14(2) -0.004(16) 0.028(16) -0.006(13)
O4 0.093(18) 0.051(14) 0.076(17) 0.011(12) -0.006(14) -0.027(12)
O5 0.071(16) 0.13(2) 0.067(16) 0.047(15) -0.015(13) 0.002(15)
O6 0.054(15) 0.086(17) 0.12(2) -0.019(16) 0.014(14) -0.023(13)
O7 0.050(13) 0.079(15) 0.039(12) -0.012(11) -0.006(10) 0.014(11)
O8 0.11(2) 0.079(17) 0.10(2) 0.037(15) 0.033(15) 0.020(16)
O9 0.074(18) 0.10(2) 0.12(2) 0.011(18) 0.023(17) -0.002(16)
O10 0.050(12) 0.049(12) 0.072(15) 0.007(11) -0.018(11) 0.013(10)
O11 0.040(12) 0.052(13) 0.098(17) -0.016(12) 0.001(11) 0.003(10)
O12 0.038(11) 0.074(15) 0.074(15) -0.001(13) 0.005(10) -0.014(11)
O13 0.048(13) 0.057(13) 0.063(14) 0.012(11) -0.011(11) -0.021(10)
O14 0.049(14) 0.059(15) 0.15(2) 0.004(15) 0.028(15) 0.007(11)
O15 0.096(19) 0.056(16) 0.12(2) 0.010(16) 0.029(17) -0.005(14)
O16 0.077(16) 0.046(13) 0.068(16) -0.011(11) 0.001(12) 0.011(11)
O17 0.046(13) 0.084(17) 0.075(16) 0.004(14) -0.002(11) 0.004(12)
O18 0.073(16) 0.050(13) 0.085(18) -0.026(12) 0.000(13) 0.006(11)
O19 0.051(14) 0.064(15) 0.094(18) -0.021(13) -0.017(12) -0.011(11)
O20 0.059(14) 0.050(12) 0.073(16) -0.013(11) -0.006(12) -0.007(11)
O21 0.040(12) 0.095(19) 0.075(16) 0.006(14) 0.011(11) -0.016(12)
O22 0.040(13) 0.097(18) 0.089(17) 0.014(15) 0.027(12) 0.001(12)
N1 0.07(2) 0.08(2) 0.057(19) -0.035(17) -0.013(14) -0.007(16)
N2 0.059(16) 0.042(14) 0.044(15) 0.012(12) -0.004(12) 0.004(12)
N3 0.051(17) 0.12(3) 0.035(16) 0.028(17) -0.016(13) 0.026(16)
N4 0.057(18) 0.08(2) 0.050(17) -0.029(15) -0.010(14) -0.003(15)
N5 0.039(15) 0.10(2) 0.047(17) 0.020(16) -0.030(13) 0.000(15)
N6 0.065(17) 0.058(16) 0.028(13) 0.006(12) 0.009(12) 0.020(13)
N7 0.034(13) 0.044(14) 0.075(19) 0.009(14) -0.020(12) -0.007(11)
N8 0.067(18) 0.067(17) 0.021(13) 0.001(12) -0.015(11) -0.019(14)
C1 0.020(14) 0.09(3) 0.06(2) 0.014(19) 0.004(14) 0.014(15)
C2 0.036(16) 0.053(18) 0.051(19) -0.006(15) -0.005(14) 0.017(14)
C3 0.07(2) 0.08(3) 0.05(2) 0.01(2) -0.015(17) -0.012(19)
C4 0.09(3) 0.08(3) 0.029(18) -0.003(18) -0.007(17) 0.01(2)
C5 0.037(16) 0.053(17) 0.040(17) -0.009(13) -0.011(13) -0.026(14)
C6 0.025(13) 0.055(17) 0.032(15) -0.012(14) -0.009(11) 0.010(12)
C7 0.018(14) 0.07(2) 0.08(2) -0.001(19) -0.012(13) 0.002(14)
C8 0.07(2) 0.06(2) 0.07(2) -0.048(18) -0.010(19) -0.020(17)
C9 0.023(16) 0.10(3) 0.08(2) 0.01(2) 0.006(15) -0.022(16)
C10 0.035(16) 0.030(16) 0.11(3) -0.019(17) 0.001(17) 0.023(12)
C11 0.027(14) 0.053(19) 0.06(2) 0.013(15) -0.011(13) 0.008(13)
C12 0.10(3) 0.06(2) 0.031(18) 0.027(17) 0.017(17) 0.01(2)
C13 0.09(3) 0.05(2) 0.13(4) 0.03(2) -0.05(3) -0.019(19)
C14 0.07(3) 0.11(3) 0.10(3) 0.02(3) -0.04(2) 0.04(2)
C15 0.06(2) 0.048(19) 0.08(3) 0.013(19) -0.018(19) -0.001(17)
C16 0.09(3) 0.05(2) 0.06(2) -0.032(17) 0.009(19) -0.004(17)
C17 0.07(2) 0.06(2) 0.06(2) -0.004(17) -0.029(18) 0.018(17)
C18 0.08(2) 0.038(17) 0.032(17) -0.015(14) -0.017(16) 0.020(15)
C19 0.06(2) 0.049(19) 0.09(3) 0.024(19) -0.011(19) 0.000(16)
C20 0.049(19) 0.06(2) 0.05(2) -0.003(17) -0.005(15) 0.023(16)
C21 0.07(2) 0.051(19) 0.06(2) 0.020(16) -0.025(17) -0.001(16)
C22 0.06(2) 0.07(2) 0.06(2) -0.002(19) -0.030(18) -0.007(18)
C23 0.059(19) 0.073(16) 0.057(18) 0.013(15) -0.036(13) -0.042(14)
C24 0.07(2) 0.065(16) 0.07(2) 0.013(14) -0.015(17) -0.026(14)
C25 0.051(19) 0.066(17) 0.09(2) -0.009(16) 0.025(17) 0.014(14)
C26 0.08(2) 0.074(18) 0.038(18) -0.016(15) -0.016(16) -0.010(15)
C27 0.028(18) 0.06(2) 0.26(6) -0.03(3) 0.01(3) -0.009(16)
C28 0.027(17) 0.17(4) 0.06(2) 0.02(3) -0.006(15) 0.02(2)
C29 0.08(3) 0.07(3) 0.09(3) 0.02(2) -0.06(2) -0.01(2)
C30 0.06(2) 0.06(2) 0.08(3) -0.01(2) -0.011(19) 0.039(17)
C31 0.06(2) 0.07(2) 0.07(3) 0.00(2) -0.002(19) -0.004(19)
C32 0.045(18) 0.08(2) 0.06(2) 0.006(19) 0.017(15) -0.034(17)
C33 0.040(18) 0.13(3) 0.04(2) -0.01(2) 0.003(15) 0.05(2)
C34 0.10(3) 0.07(3) 0.10(3) 0.06(3) -0.09(3) -0.05(2)
C35 0.07(2) 0.17(4) 0.06(2) -0.09(3) -0.05(2) 0.07(3)
C36 0.045(19) 0.14(3) 0.038(18) -0.02(2) 0.026(15) -0.01(2)
C37 0.033(18) 0.11(3) 0.07(2) -0.02(2) 0.015(16) -0.014(18)
C38 0.08(3) 0.08(3) 0.08(3) 0.01(2) -0.02(2) -0.04(2)
C39 0.033(18) 0.15(4) 0.07(3) 0.02(2) -0.010(17) 0.01(2)
C40 0.062(19) 0.028(15) 0.06(2) 0.004(14) -0.002(15) 0.006(14)
C41 0.05(2) 0.10(3) 0.036(18) 0.000(18) 0.005(15) 0.030(18)
C42 0.043(16) 0.036(15) 0.032(15) -0.008(12) -0.004(12) -0.004(12)
C43 0.042(17) 0.10(3) 0.044(19) 0.012(18) -0.001(14) -0.012(18)
C44 0.024(15) 0.09(3) 0.06(2) 0.007(19) 0.011(15) 0.014(16)
C45 0.07(2) 0.12(3) 0.04(2) 0.00(2) -0.015(17) 0.02(2)
C46 0.06(2) 0.08(2) 0.08(3) -0.01(2) 0.02(2) 0.022(19)
C47 0.033(15) 0.048(17) 0.07(2) 0.004(17) 0.011(15) 0.001(13)
C48 0.06(2) 0.07(2) 0.06(2) 0.023(17) -0.013(17) 0.003(17)
C49 0.034(19) 0.10(3) 0.09(3) -0.02(2) -0.027(19) 0.003(17)
C50 0.017(14) 0.08(2) 0.08(2) -0.01(2) -0.002(14) 0.008(15)
C51 0.09(3) 0.06(2) 0.05(2) 0.005(17) -0.021(18) -0.014(19)
C52 0.06(2) 0.07(2) 0.11(3) 0.00(2) -0.02(2) 0.007(18)
C53 0.05(2) 0.09(2) 0.041(19) 0.020(17) 0.026(15) -0.003(17)
C54 0.047(19) 0.15(4) 0.023(17) 0.03(2) 0.012(14) 0.03(2)
C55 0.08(3) 0.05(2) 0.12(3) 0.00(2) -0.01(2) 0.015(18)
C56 0.17(4) 0.05(2) 0.09(3) -0.02(2) -0.06(3) 0.06(2)
C57 0.022(14) 0.052(19) 0.11(3) -0.010(19) 0.011(16) 0.006(13)
C58 0.06(2) 0.07(2) 0.12(3) -0.01(2) -0.03(2) 0.016(18)
C59 0.041(19) 0.05(2) 0.16(4) -0.02(2) -0.01(2) 0.000(16)
C60 0.049(19) 0.11(3) 0.038(19) 0.014(19) -0.016(15) -0.015(19)
C61 0.045(17) 0.046(18) 0.08(2) -0.018(17) -0.018(16) -0.009(14)
C62 0.052(19) 0.06(2) 0.06(2) 0.031(17) -0.018(16) -0.001(15)
C63 0.07(2) 0.09(3) 0.08(3) 0.00(2) -0.02(2) 0.01(2)
C64 0.07(2) 0.10(3) 0.05(2) 0.00(2) -0.024(18) 0.04(2)
C65 0.037(16) 0.057(14) 0.07(2) -0.024(14) -0.018(14) -0.003(12)
C66 0.043(16) 0.052(14) 0.07(2) -0.035(13) -0.006(15) -0.006(12)
C67 0.028(17) 0.11(3) 0.07(2) -0.01(2) 0.005(15) 0.029(18)
C68 0.06(2) 0.08(2) 0.05(2) -0.003(19) 0.021(17) -0.024(19)
C69 0.07(2) 0.040(18) 0.07(2) 0.012(16) -0.002(19) 0.025(16)
C70 0.026(16) 0.09(3) 0.09(3) 0.00(2) -0.020(15) -0.003(16)
C71 0.035(16) 0.034(16) 0.08(2) -0.004(15) -0.002(15) 0.004(13)
C72 0.07(2) 0.05(2) 0.09(3) 0.04(2) -0.04(2) -0.027(17)
C73 0.035(18) 0.09(3) 0.10(3) -0.04(2) -0.026(19) 0.019(18)
C74 0.08(3) 0.07(3) 0.12(4) -0.02(3) -0.02(2) -0.01(2)
C75 0.047(19) 0.07(2) 0.035(18) -0.009(16) -0.003(14) 0.010(16)
C76 0.12(3) 0.05(2) 0.018(16) -0.003(15) 0.000(17) 0.02(2)
C77 0.040(19) 0.07(3) 0.09(3) 0.01(2) -0.020(19) -0.022(18)
C78 0.07(2) 0.05(2) 0.09(3) 0.02(2) -0.02(2) -0.022(18)
C79 0.11(4) 0.10(3) 0.11(4) 0.02(3) -0.02(3) -0.09(3)
C80 0.18(5) 0.09(3) 0.08(3) 0.01(3) 0.01(3) -0.10(4)
C81 0.20(6) 0.10(4) 0.17(6) 0.10(4) -0.12(5) -0.07(4)
C82 0.044(18) 0.07(2) 0.043(19) -0.011(17) -0.020(14) 0.002(15)
C83 0.06(2) 0.06(2) 0.07(3) 0.011(19) -0.007(18) -0.016(17)
C84 0.09(3) 0.04(2) 0.10(3) -0.01(2) -0.01(2) 0.027(18)
C85 0.08(3) 0.13(4) 0.14(4) 0.01(3) 0.04(3) 0.06(3)
C86 0.04(2) 0.040(19) 0.15(4) 0.02(2) -0.02(2) -0.001(15)
C87 0.05(2) 0.10(3) 0.06(2) -0.02(2) -0.028(17) 0.02(2)
C88 0.040(19) 0.08(3) 0.09(3) 0.03(2) -0.021(18) -0.008(18)
O101 0.09(2) 0.10(2) 0.25(4) -0.05(2) 0.04(2) -0.007(17)
O102 0.073(18) 0.09(2) 0.16(3) 0.025(19) 0.007(18) 0.015(15)
O103 0.12(2) 0.14(3) 0.11(2) -0.03(2) -0.021(18) 0.01(2)
O104 0.08(2) 0.15(3) 0.13(2) 0.01(2) 0.002(18) -0.007(18)
O105 0.15(3) 0.07(2) 0.22(3) 0.03(2) 0.06(3) -0.006(19)
O106 0.20(4) 0.13(3) 0.15(3) 0.00(2) 0.01(3) 0.01(3)
O107 0.057(15) 0.100(18) 0.081(17) -0.014(15) -0.016(12) 0.017(13)
O108 0.18(4) 0.12(3) 0.27(4) 0.05(3) -0.10(3) -0.06(2)
O109 0.12(3) 0.10(3) 0.34(5) 0.00(3) -0.07(3) 0.02(2)
O110 0.10(2) 0.12(2) 0.14(3) 0.00(2) -0.014(19) 0.006(18)
O111 0.37(6) 0.13(3) 0.66(10) -0.20(5) 0.38(7) -0.09(4)

loop_
_atom_type_symbol
_atom_type_description
_atom_type_scat_dispersion_real
_atom_type_scat_dispersion_imag
_atom_type_scat_source
C C 0.0181 0.0091 'International Tables Vol C Tables 4.2.6.8 and 6.1.1.4'
H H 0.0000 0.0000 'International Tables Vol C Tables 4.2.6.8 and 6.1.1.4'
N N 0.0311 0.0180 'International Tables Vol C Tables 4.2.6.8 and 6.1.1.4'
O O 0.0492 0.0322 'International Tables Vol C Tables 4.2.6.8 and 6.1.1.4'
Fe Fe -1.1336 3.1974 'International Tables Vol C Tables 4.2.6.8 and 6.1.1.4'
Co Co -2.3653 3.6143 'International Tables Vol C Tables 4.2.6.8 and 6.1.1.4'

loop_
_geom_angle_atom_site_label_1
_geom_angle_atom_site_label_2
_geom_angle_atom_site_label_3
_geom_angle
_geom_angle_site_symmetry_1
_geom_angle_site_symmetry_3
O4 Co1 O1 178.7(9) 3_746 .
O4 Co1 O5 93.2(10) 3_746 .
O1 Co1 O5 86.9(9) . .
O4 Co1 O6 87.6(9) 3_746 .
O1 Co1 O6 92.3(8) . .
O5 Co1 O6 179.1(10) . .
O4 Co1 N1 91.6(10) 3_746 .
O1 Co1 N1 89.7(9) . .
O5 Co1 N1 90.2(10) . .
O6 Co1 N1 90.0(11) . .
O4 Co1 N6 87.5(9) 3_746 3_746
O1 Co1 N6 91.2(9) . 3_746
O5 Co1 N6 88.2(8) . 3_746
O6 Co1 N6 91.6(9) . 3_746
N1 Co1 N6 178.1(10) . 3_746
O7 Co2 O22 90.4(8) . .
O7 Co2 N3 87.8(10) . .
O22 Co2 N3 88.3(10) . .
O7 Co2 O20 170.9(9) . 1_545
O22 Co2 O20 98.6(9) . 1_545
N3 Co2 O20 93.5(10) . 1_545
O7 Co2 N2 89.2(8) . .
O22 Co2 N2 94.3(9) . .
N3 Co2 N2 176.0(11) . .
O20 Co2 N2 89.2(8) 1_545 .
O7 Co2 O21 109.5(9) . 1_545
O22 Co2 O21 160.1(9) . 1_545
N3 Co2 O21 92.0(9) . 1_545
O20 Co2 O21 61.5(8) 1_545 1_545
N2 Co2 O21 86.6(9) . 1_545
O10 Co3 O17 93.7(9) . .
O10 Co3 O18 167.3(9) . .
O17 Co3 O18 99.0(9) . .
O10 Co3 N7 89.4(8) . .
O17 Co3 N7 89.9(9) . .
O18 Co3 N7 90.3(9) . .
O10 Co3 N5 90.1(10) . .
O17 Co3 N5 92.0(9) . .
O18 Co3 N5 89.8(10) . .
N7 Co3 N5 178.1(11) . .
O10 Co3 O19 104.7(9) . .
O17 Co3 O19 161.3(9) . .
O18 Co3 O19 62.6(8) . .
N7 Co3 O19 87.0(8) . .
N5 Co3 O19 91.3(9) . .
O10 Co3 C77 136.2(12) . .
O17 Co3 C77 130.0(12) . .
O18 Co3 C77 31.1(9) . .
N7 Co3 C77 88.4(9) . .
N5 Co3 C77 90.7(10) . .
O19 Co3 C77 31.6(9) . .
O11 Co4 O16 93.1(8) . 3_545
O11 Co4 O13 87.8(8) . .
O16 Co4 O13 179.1(9) 3_545 .
O11 Co4 O12 173.7(8) . .
O16 Co4 O12 92.6(8) 3_545 .
O13 Co4 O12 86.5(9) . .
O11 Co4 N8 90.6(9) . .
O16 Co4 N8 87.9(9) 3_545 .
O13 Co4 N8 92.2(8) . .
O12 Co4 N8 87.0(9) . .
O11 Co4 N4 92.7(10) . 3
O16 Co4 N4 83.5(9) 3_545 3
O13 Co4 N4 96.3(8) . 3
O12 Co4 N4 90.5(9) . 3
N8 Co4 N4 170.9(10) . 3
C3 Fe1 C4 37.6(11) . .
C3 Fe1 C8 126.3(14) . .
C4 Fe1 C8 158.9(15) . .
C3 Fe1 C7 164.5(14) . .
C4 Fe1 C7 156.4(14) . .
C8 Fe1 C7 42.7(12) . .
C3 Fe1 C6 68.4(12) . .
C4 Fe1 C6 68.2(12) . .
C8 Fe1 C6 124.4(13) . .
C7 Fe1 C6 107.5(10) . .
C3 Fe1 C2 40.9(11) . .
C4 Fe1 C2 66.1(13) . .
C8 Fe1 C2 111.1(13) . .
C7 Fe1 C2 126.5(11) . .
C6 Fe1 C2 40.2(10) . .
C3 Fe1 C10 120.6(14) . .
C4 Fe1 C10 107.1(13) . .
C8 Fe1 C10 67.0(13) . .
C7 Fe1 C10 68.5(12) . .
C6 Fe1 C10 159.8(12) . .
C2 Fe1 C10 157.6(13) . .
C3 Fe1 C11 154.1(14) . .
C4 Fe1 C11 120.3(13) . .
C8 Fe1 C11 69.7(13) . .
C7 Fe1 C11 40.9(11) . .
C6 Fe1 C11 122.5(12) . .
C2 Fe1 C11 160.8(12) . .
C10 Fe1 C11 41.5(11) . .
C3 Fe1 C5 66.0(12) . .
C4 Fe1 C5 40.7(11) . .
C8 Fe1 C5 159.4(13) . .
C7 Fe1 C5 121.1(11) . .
C6 Fe1 C5 39.8(9) . .
C2 Fe1 C5 65.9(11) . .
C10 Fe1 C5 123.9(11) . .
C11 Fe1 C5 106.2(12) . .
C3 Fe1 C9 106.5(14) . .
C4 Fe1 C9 121.6(14) . .
C8 Fe1 C9 40.4(12) . .
C7 Fe1 C9 71.4(12) . .
C6 Fe1 C9 158.1(12) . .
C2 Fe1 C9 122.1(13) . .
C10 Fe1 C9 41.4(11) . .
C11 Fe1 C9 71.7(12) . .
C5 Fe1 C9 159.2(12) . .
C24 Fe2 C30 114.1(13) . .
C24 Fe2 C25 42.7(12) . .
C30 Fe2 C25 150.4(14) . .
C24 Fe2 C28 44.0(13) . .
C30 Fe2 C28 105.2(15) . .
C25 Fe2 C28 71.2(13) . .
C24 Fe2 C31 103.8(13) . .
C30 Fe2 C31 41.5(12) . .
C25 Fe2 C31 116.5(14) . .
C28 Fe2 C31 127.2(17) . .
C24 Fe2 C27 71.5(16) . .
C30 Fe2 C27 122.7(17) . .
C25 Fe2 C27 73.0(17) . .
C28 Fe2 C27 37.6(13) . .
C31 Fe2 C27 161.2(15) . .
C24 Fe2 C29 147.8(15) . .
C30 Fe2 C29 40.2(11) . .
C25 Fe2 C29 168.5(14) . .
C28 Fe2 C29 113.7(14) . .
C31 Fe2 C29 69.6(13) . .
C27 Fe2 C29 104.3(18) . .
C24 Fe2 C33 164.6(14) . .
C30 Fe2 C33 69.6(12) . .
C25 Fe2 C33 127.5(12) . .
C28 Fe2 C33 151.2(16) . .
C31 Fe2 C33 68.5(15) . .
C27 Fe2 C33 120.2(17) . .
C29 Fe2 C33 43.8(12) . .
C24 Fe2 C26 69.2(13) . .
C30 Fe2 C26 164.8(15) . .
C25 Fe2 C26 41.2(11) . .
C28 Fe2 C26 66.2(15) . .
C31 Fe2 C26 153.7(14) . .
C27 Fe2 C26 42.9(14) . .
C29 Fe2 C26 129.9(14) . .
C33 Fe2 C26 111.5(15) . .
C24 Fe2 C32 125.6(13) . .
C30 Fe2 C32 70.3(12) . .
C25 Fe2 C32 106.4(12) . .
C28 Fe2 C32 166.9(16) . .
C31 Fe2 C32 41.6(11) . .
C27 Fe2 C32 155.1(14) . .
C29 Fe2 C32 71.2(13) . .
C33 Fe2 C32 40.0(12) . .
C26 Fe2 C32 120.9(14) . .
C75 Fe3 C68 124.1(14) . .
C75 Fe3 C70 122.5(14) . .
C68 Fe3 C70 67.1(13) . .
C75 Fe3 C74 40.5(12) . .
C68 Fe3 C74 108.4(15) . .
C70 Fe3 C74 157.8(15) . .
C75 Fe3 C67 157.4(14) . .
C68 Fe3 C67 38.6(11) . .
C70 Fe3 C67 69.5(13) . .
C74 Fe3 C67 121.6(15) . .
C75 Fe3 C66 157.6(13) . .
C68 Fe3 C66 69.7(13) . .
C70 Fe3 C66 42.2(11) . .
C74 Fe3 C66 159.0(14) . .
C67 Fe3 C66 44.0(12) . .
C75 Fe3 C72 67.0(13) . .
C68 Fe3 C72 161.6(16) . .
C70 Fe3 C72 121.7(14) . .
C74 Fe3 C72 69.7(14) . .
C67 Fe3 C72 125.8(14) . .
C66 Fe3 C72 105.2(13) . .
C75 Fe3 C69 108.3(13) . .
C68 Fe3 C69 39.1(12) . .
C70 Fe3 C69 40.7(12) . .
C74 Fe3 C69 122.1(14) . .
C67 Fe3 C69 67.1(12) . .
C66 Fe3 C69 70.4(12) . .
C72 Fe3 C69 157.6(15) . .
C75 Fe3 C73 68.3(12) . .
C68 Fe3 C73 125.3(15) . .
C70 Fe3 C73 158.1(15) . .
C74 Fe3 C73 42.3(12) . .
C67 Fe3 C73 108.0(13) . .
C66 Fe3 C73 120.6(13) . .
C72 Fe3 C73 41.1(12) . .
C69 Fe3 C73 159.9(15) . .
C75 Fe3 C71 39.6(11) . .
C68 Fe3 C71 157.4(13) . .
C70 Fe3 C71 106.4(13) . .
C74 Fe3 C71 69.0(14) . .
C67 Fe3 C71 161.9(13) . .
C66 Fe3 C71 121.0(12) . .
C72 Fe3 C71 40.4(11) . .
C69 Fe3 C71 121.9(12) . .
C73 Fe3 C71 68.9(13) . .
C81 Fe4 C87 114(2) . .
C81 Fe4 C80 41(2) . .
C87 Fe4 C80 143.5(16) . .
C81 Fe4 C83 144(2) . .
C87 Fe4 C83 40.3(12) . .
C80 Fe4 C83 174.3(19) . .
C81 Fe4 C86 110.2(17) . .
C87 Fe4 C86 43.7(13) . .
C80 Fe4 C86 110.1(17) . .
C83 Fe4 C86 70.3(14) . .
C81 Fe4 C78 68.9(17) . .
C87 Fe4 C78 138.6(16) . .
C80 Fe4 C78 67.7(16) . .
C83 Fe4 C78 111.8(14) . .
C86 Fe4 C78 177.6(17) . .
C81 Fe4 C82 43.9(17) . .
C87 Fe4 C82 109.9(13) . .
C80 Fe4 C82 72.3(19) . .
C83 Fe4 C82 111.3(13) . .
C86 Fe4 C82 139.0(13) . .
C78 Fe4 C82 41.8(12) . .
C81 Fe4 C84 172(2) . .
C87 Fe4 C84 69.9(14) . .
C80 Fe4 C84 131(2) . .
C83 Fe4 C84 43.7(12) . .
C86 Fe4 C84 67.5(13) . .
C78 Fe4 C84 113.1(14) . .
C82 Fe4 C84 142.9(15) . .
C81 Fe4 C79 65(2) . .
C87 Fe4 C79 176.0(16) . .
C80 Fe4 C79 38.3(13) . .
C83 Fe4 C79 138.3(14) . .
C86 Fe4 C79 140.2(17) . .
C78 Fe4 C79 37.4(13) . .
C82 Fe4 C79 66.5(16) . .
C84 Fe4 C79 111.6(16) . .
C81 Fe4 C85 132(2) . .
C87 Fe4 C85 68.4(15) . .
C80 Fe4 C85 106(2) . .
C83 Fe4 C85 70.4(15) . .
C86 Fe4 C85 36.9(14) . .
C78 Fe4 C85 142.1(17) . .
C82 Fe4 C85 175.4(16) . .
C84 Fe4 C85 41.2(13) . .
C79 Fe4 C85 115.3(19) . .
C1 O1 Co1 131(2) . .
C12 O4 Co1 130(2) . 3_756
Co1 O5 H5A 111.4 . .
Co1 O5 H5B 109.6 . .
H5A O5 H5B 107.9 . .
Co1 O6 H6A 110.5 . .
Co1 O6 H6B 111.1 . .
H6A O6 H6B 107.8 . .
C23 O7 Co2 133(2) . .
C34 O10 Co3 135(3) . .
Co4 O11 H11A 109.9 . .
Co4 O11 H11B 109.1 . .
H11A O11 H11B 109.4 . .
Co4 O12 H12A 110.2 . .
Co4 O12 H12B 109.7 . .
H12A O12 H12B 108.8 . .
C65 O13 Co4 135(2) . .
C76 O16 Co4 131(2) . 3
Co3 O17 H17A 108.9 . .
Co3 O17 H17B 109.4 . .
H17A O17 H17B 109.5 . .
C77 O18 Co3 91.7(19) . .
C77 O19 Co3 88(2) . .
C88 O20 Co2 93(2) . 1_565
C88 O21 Co2 89(2) . 1_565
Co2 O22 H22A 108.8 . .
Co2 O22 H22B 110.6 . .
H22A O22 H22B 108.8 . .
C13 N1 C17 114(3) . .
C13 N1 Co1 125(2) . .
C17 N1 Co1 121(2) . .
C22 N2 C20 115(3) . .
C22 N2 Co2 126(2) . .
C20 N2 Co2 118.6(19) . .
C35 N3 C39 116(3) . .
C35 N3 Co2 120(2) . .
C39 N3 Co2 124(2) . .
C44 N4 C42 115(3) . .
C44 N4 Co4 123(2) . 3_545
C42 N4 Co4 121(2) . 3_545
C45 N5 C49 118(3) . .
C45 N5 Co3 115(2) . .
C49 N5 Co3 126(2) . .
C53 N6 C52 114(3) . .
C53 N6 Co1 123(2) . 3_756
C52 N6 Co1 123(2) . 3_756
C59 N7 C55 112(3) . .
C59 N7 Co3 117(2) . .
C55 N7 Co3 130(2) . .
C62 N8 C64 113(2) . .
C62 N8 Co4 124(2) . .
C64 N8 Co4 124(2) . .
O1 C1 O2 121(3) . .
O1 C1 C2 119(3) . .
O2 C1 C2 120(3) . .
C6 C2 C3 107(3) . .
C6 C2 C1 125(3) . .
C3 C2 C1 128(3) . .
C6 C2 Fe1 69.8(15) . .
C3 C2 Fe1 67.6(16) . .
C1 C2 Fe1 125(2) . .
C4 C3 C2 109(3) . .
C4 C3 Fe1 71(2) . .
C2 C3 Fe1 71.5(18) . .
C4 C3 H3 125.3 . .
C2 C3 H3 125.3 . .
Fe1 C3 H3 123.4 . .
C3 C4 C5 109(3) . .
C3 C4 Fe1 71(2) . .
C5 C4 Fe1 71.7(16) . .
C3 C4 H4 125.3 . .
C5 C4 H4 125.3 . .
Fe1 C4 H4 123.7 . .
C6 C5 C4 108(3) . .
C6 C5 Fe1 69.5(13) . .
C4 C5 Fe1 67.6(16) . .
C6 C5 H5 126.2 . .
C4 C5 H5 126.2 . .
Fe1 C5 H5 128.3 . .
C5 C6 C2 106(2) . .
C5 C6 Fe1 70.7(13) . .
C2 C6 Fe1 70.1(15) . .
C5 C6 H6 127.1 . .
C2 C6 H6 127.1 . .
Fe1 C6 H6 123.8 . .
C11 C7 C8 107(3) . .
C11 C7 Fe1 70.3(17) . .
C8 C7 Fe1 68.2(16) . .
C11 C7 H7 126.7 . .
C8 C7 H7 126.7 . .
Fe1 C7 H7 126.4 . .
C9 C8 C7 112(3) . .
C9 C8 Fe1 71.7(17) . .
C7 C8 Fe1 69.1(16) . .
C9 C8 H8 124.0 . .
C7 C8 H8 124.0 . .
Fe1 C8 H8 126.9 . .
C8 C9 C10 103(3) . .
C8 C9 Fe1 67.9(15) . .
C10 C9 Fe1 68.4(16) . .
C8 C9 H9 128.5 . .
C10 C9 H9 128.5 . .
Fe1 C9 H9 126.7 . .
C11 C10 C9 112(3) . .
C11 C10 Fe1 69.5(14) . .
C9 C10 Fe1 70.2(15) . .
C11 C10 H10 123.8 . .
C9 C10 H10 123.8 . .
Fe1 C10 H10 128.3 . .
C7 C11 C10 106(2) . .
C7 C11 C12 127(3) . .
C10 C11 C12 127(3) . .
C7 C11 Fe1 68.8(16) . .
C10 C11 Fe1 69.1(15) . .
C12 C11 Fe1 123(2) . .
O4 C12 O3 125(3) . .
O4 C12 C11 116(3) . .
O3 C12 C11 119(3) . .
N1 C13 C14 123(3) . .
N1 C13 H13 118.3 . .
C14 C13 H13 118.3 . .
C15 C14 C13 124(4) . .
C15 C14 H14 117.9 . .
C13 C14 H14 117.9 . .
C14 C15 C16 115(3) . .
C14 C15 C18 125(3) . .
C16 C15 C18 120(3) . .
C17 C16 C15 121(3) . .
C17 C16 H16 119.6 . .
C15 C16 H16 119.6 . .
C16 C17 N1 123(3) . .
C16 C17 H17 118.6 . .
N1 C17 H17 118.6 . .
C19 C18 C21 116(3) . .
C19 C18 C15 120(3) . .
C21 C18 C15 124(3) . .
C18 C19 C20 123(3) . .
C18 C19 H19 118.5 . .
C20 C19 H19 118.5 . .
N2 C20 C19 121(3) . .
N2 C20 H20 119.5 . .
C19 C20 H20 119.5 . .
C22 C21 C18 117(3) . .
C22 C21 H21 121.4 . .
C18 C21 H21 121.4 . .
N2 C22 C21 128(3) . .
N2 C22 H22 116.2 . .
C21 C22 H22 116.2 . .
O7 C23 O8 119(3) . .
O7 C23 C24 126(3) . .
O8 C23 C24 115(3) . .
C25 C24 C23 129(3) . .
C25 C24 C28 104(3) . .
C23 C24 C28 126(4) . .
C25 C24 Fe2 69.0(19) . .
C23 C24 Fe2 123(2) . .
C28 C24 Fe2 68.7(17) . .
C26 C25 C24 106(3) . .
C26 C25 Fe2 71.4(18) . .
C24 C25 Fe2 68.3(18) . .
C26 C25 H25 127.1 . .
C24 C25 H25 127.1 . .
Fe2 C25 H25 124.8 . .
C25 C26 C27 110(3) . .
C25 C26 Fe2 67.4(18) . .
C27 C26 Fe2 67.8(17) . .
C25 C26 H26 124.8 . .
C27 C26 H26 124.8 . .
Fe2 C26 H26 131.9 . .
C28 C27 C26 105(4) . .
C28 C27 Fe2 70(2) . .
C26 C27 Fe2 69.3(17) . .
C28 C27 H27 127.6 . .
C26 C27 H27 127.6 . .
Fe2 C27 H27 124.4 . .
C27 C28 C24 114(4) . .
C27 C28 Fe2 72(2) . .
C24 C28 Fe2 67.3(17) . .
C27 C28 H28 123.1 . .
C24 C28 H28 123.1 . .
Fe2 C28 H28 129.4 . .
C30 C29 C33 105(3) . .
C30 C29 Fe2 68(2) . .
C33 C29 Fe2 68.3(19) . .
C30 C29 H29 127.7 . .
C33 C29 H29 127.7 . .
Fe2 C29 H29 127.4 . .
C29 C30 C31 111(3) . .
C29 C30 Fe2 72(2) . .
C31 C30 Fe2 70(2) . .
C29 C30 H30 124.5 . .
C31 C30 H30 124.5 . .
Fe2 C30 H30 125.1 . .
C30 C31 C32 109(3) . .
C30 C31 Fe2 68.2(19) . .
C32 C31 Fe2 71.3(18) . .
C30 C31 H31 125.5 . .
C32 C31 H31 125.5 . .
Fe2 C31 H31 126.6 . .
C33 C32 C31 106(3) . .
C33 C32 Fe2 68.7(16) . .
C31 C32 Fe2 67.1(18) . .
C33 C32 H32 127.1 . .
C31 C32 H32 127.1 . .
Fe2 C32 H32 128.6 . .
C32 C33 C34 135(3) . .
C32 C33 C29 109(3) . .
C34 C33 C29 115(4) . .
C32 C33 Fe2 71.3(19) . .
C34 C33 Fe2 131(3) . .
C29 C33 Fe2 67.9(16) . .
O10 C34 O9 118(4) . .
O10 C34 C33 130(5) . .
O9 C34 C33 112(3) . .
N3 C35 C36 127(4) . .
N3 C35 H35 116.7 . .
C36 C35 H35 116.7 . .
C37 C36 C35 117(3) . .
C37 C36 H36 121.5 . .
C35 C36 H36 121.5 . .
C36 C37 C38 116(3) . .
C36 C37 C40 125(3) . .
C38 C37 C40 119(3) . .
C39 C38 C37 121(3) . .
C39 C38 H38 119.3 . .
C37 C38 H38 119.3 . .
N3 C39 C38 122(3) . .
N3 C39 H39 119.0 . .
C38 C39 H39 119.0 . .
C43 C40 C41 115(3) . .
C43 C40 C37 125(3) . .
C41 C40 C37 121(3) . .
C42 C41 C40 122(3) . .
C42 C41 H41 119.0 . .
C40 C41 H41 119.0 . .
C41 C42 N4 122(3) . .
C41 C42 H42 119.0 . .
N4 C42 H42 119.0 . .
C40 C43 C44 120(3) . .
C40 C43 H43 120.0 . .
C44 C43 H43 120.0 . .
N4 C44 C43 126(3) . .
N4 C44 H44 117.1 . .
C43 C44 H44 117.1 . .
N5 C45 C46 121(3) . .
N5 C45 H45 119.7 . .
C46 C45 H45 119.7 . .
C47 C46 C45 122(3) . .
C47 C46 H46 118.9 . .
C45 C46 H46 118.9 . .
C46 C47 C48 114(3) . .
C46 C47 C50 126(3) . .
C48 C47 C50 120(3) . .
C49 C48 C47 121(3) . .
C49 C48 H48 119.3 . .
C47 C48 H48 119.3 . .
N5 C49 C48 123(3) . .
N5 C49 H49 118.4 . .
C48 C49 H49 118.4 . .
C51 C50 C54 121(3) . .
C51 C50 C47 118(3) . .
C54 C50 C47 121(3) . .
C50 C51 C52 118(3) . .
C50 C51 H51 120.8 . .
C52 C51 H51 120.8 . .
N6 C52 C51 124(3) . .
N6 C52 H52 117.9 . .
C51 C52 H52 117.9 . .
N6 C53 C54 126(3) . .
N6 C53 H53 117.2 . .
C54 C53 H53 117.2 . .
C50 C54 C53 117(3) . .
C50 C54 H54 121.6 . .
C53 C54 H54 121.6 . .
C56 C55 N7 127(3) . .
C56 C55 H55 116.3 . .
N7 C55 H55 116.3 . .
C57 C56 C55 116(3) . .
C57 C56 H56 122.0 . .
C55 C56 H56 122.0 . .
C56 C57 C58 120(3) . .
C56 C57 C60 119(3) . .
C58 C57 C60 122(3) . .
C57 C58 C59 120(3) . .
C57 C58 H58 119.8 . .
C59 C58 H58 119.8 . .
N7 C59 C58 124(3) . .
N7 C59 H59 118.1 . .
C58 C59 H59 118.1 . .
C61 C60 C63 112(3) . .
C61 C60 C57 126(3) . .
C63 C60 C57 121(3) . .
C62 C61 C60 124(3) . .
C62 C61 H61 118.1 . .
C60 C61 H61 118.1 . .
N8 C62 C61 125(3) . .
N8 C62 H62 117.6 . .
C61 C62 H62 117.6 . .
C64 C63 C60 122(3) . .
C64 C63 H63 119.2 . .
C60 C63 H63 119.2 . .
C63 C64 N8 125(3) . .
C63 C64 H64 117.7 . .
N8 C64 H64 117.7 . .
O14 C65 O13 121(3) . .
O14 C65 C66 121(3) . .
O13 C65 C66 118(3) . .
C65 C66 C70 131(3) . .
C65 C66 C67 128(3) . .
C70 C66 C67 101(3) . .
C65 C66 Fe3 126(2) . .
C70 C66 Fe3 66.9(15) . .
C67 C66 Fe3 67.5(16) . .
C68 C67 C66 107(3) . .
C68 C67 Fe3 69(2) . .
C66 C67 Fe3 68.5(16) . .
C68 C67 H67 126.3 . .
C66 C67 H67 126.3 . .
Fe3 C67 H67 127.9 . .
C67 C68 C69 115(3) . .
C67 C68 Fe3 73(2) . .
C69 C68 Fe3 73.1(18) . .
C67 C68 H68 122.7 . .
C69 C68 H68 122.7 . .
Fe3 C68 H68 123.2 . .
C68 C69 C70 106(3) . .
C68 C69 Fe3 67.9(19) . .
C70 C69 Fe3 67.4(16) . .
C68 C69 H69 127.1 . .
C70 C69 H69 127.1 . .
Fe3 C69 H69 129.1 . .
C69 C70 C66 111(3) . .
C69 C70 Fe3 71.9(17) . .
C66 C70 Fe3 70.9(16) . .
C69 C70 H70 124.3 . .
C66 C70 H70 124.3 . .
Fe3 C70 H70 124.5 . .
C75 C71 C72 106(3) . .
C75 C71 Fe3 66.7(17) . .
C72 C71 Fe3 69.1(18) . .
C75 C71 H71 127.2 . .
C72 C71 H71 127.2 . .
Fe3 C71 H71 128.4 . .
C71 C72 C73 109(3) . .
C71 C72 Fe3 70.5(18) . .
C73 C72 Fe3 69.9(18) . .
C71 C72 H72 125.3 . .
C73 C72 H72 125.3 . .
Fe3 C72 H72 125.9 . .
C72 C73 C74 105(3) . .
C72 C73 Fe3 69.1(17) . .
C74 C73 Fe3 66.4(18) . .
C72 C73 H73 127.4 . .
C74 C73 H73 127.4 . .
Fe3 C73 H73 128.6 . .
C75 C74 C73 106(4) . .
C75 C74 Fe3 69.1(19) . .
C73 C74 Fe3 71.2(18) . .
C75 C74 H74 127.0 . .
C73 C74 H74 127.0 . .
Fe3 C74 H74 124.3 . .
C71 C75 C74 114(3) . .
C71 C75 C76 126(3) . .
C74 C75 C76 121(3) . .
C71 C75 Fe3 73.7(19) . .
C74 C75 Fe3 70.4(19) . .
C76 C75 Fe3 124(2) . .
O16 C76 O15 121(3) . .
O16 C76 C75 119(3) . .
O15 C76 C75 120(3) . .
O18 C77 O19 118(3) . .
O18 C77 C78 125(4) . .
O19 C77 C78 118(4) . .
O18 C77 Co3 57.2(16) . .
O19 C77 Co3 60.4(17) . .
C78 C77 Co3 178(3) . .
C79 C78 C82 110(3) . .
C79 C78 C77 132(4) . .
C82 C78 C77 118(4) . .
C79 C78 Fe4 74(2) . .
C82 C78 Fe4 69.5(17) . .
C77 C78 Fe4 122(2) . .
C78 C79 C80 114(5) . .
C78 C79 Fe4 69(2) . .
C80 C79 Fe4 66(2) . .
C78 C79 H79 123.1 . .
C80 C79 H79 123.1 . .
Fe4 C79 H79 134.9 . .
C79 C80 C81 105(5) . .
C79 C80 Fe4 76(3) . .
C81 C80 Fe4 68(3) . .
C79 C80 H80 127.5 . .
C81 C80 H80 127.5 . .
Fe4 C80 H80 120.2 . .
C80 C81 C82 110(4) . .
C80 C81 Fe4 70(3) . .
C82 C81 Fe4 71.3(19) . .
C80 C81 H81 124.8 . .
C82 C81 H81 124.8 . .
Fe4 C81 H81 125.5 . .
C78 C82 C81 100(3) . .
C78 C82 Fe4 68.7(18) . .
C81 C82 Fe4 65(2) . .
C78 C82 H82 130.1 . .
C81 C82 H82 130.1 . .
Fe4 C82 H82 127.7 . .
C87 C83 C84 106(3) . .
C87 C83 Fe4 68(2) . .
C84 C83 Fe4 69.5(19) . .
C87 C83 H83 127.1 . .
C84 C83 H83 127.1 . .
Fe4 C83 H83 126.9 . .
C85 C84 C83 106(3) . .
C85 C84 Fe4 72(2) . .
C83 C84 Fe4 66.9(17) . .
C85 C84 H84 126.9 . .
C83 C84 H84 126.9 . .
Fe4 C84 H84 126.0 . .
C86 C85 C84 109(3) . .
C86 C85 Fe4 68(2) . .
C84 C85 Fe4 67(2) . .
C86 C85 H85 125.5 . .
C84 C85 H85 125.5 . .
Fe4 C85 H85 131.3 . .
C85 C86 C87 110(3) . .
C85 C86 Fe4 75(2) . .
C87 C86 Fe4 66.0(17) . .
C85 C86 H86 125.0 . .
C87 C86 H86 125.0 . .
Fe4 C86 H86 125.3 . .
C83 C87 C88 121(4) . .
C83 C87 C86 109(3) . .
C88 C87 C86 130(4) . .
C83 C87 Fe4 72(2) . .
C88 C87 Fe4 125(2) . .
C86 C87 Fe4 70.3(19) . .
O20 C88 O21 117(3) . .
O20 C88 C87 122(3) . .
O21 C88 C87 121(3) . .
H10A O101 H10B 109.5 . .
H10C O102 H10D 109.5 . .
H10E O103 H10F 109.5 . .
H10G O104 H10H 109.5 . .
H10I O105 H10J 109.5 . .
H10K O106 H10L 109.5 . .
H10M O107 H10N 109.5 . .
H10O O108 H10P 109.5 . .
H10Q O109 H10R 109.4 . .
H11C O110 H11D 109.5 . .
H11E O111 H11F 109.5 . .

loop_
_geom_bond_atom_site_label_1
_geom_bond_atom_site_label_2
_geom_bond_distance
_geom_bond_site_symmetry_2
Co1 O4 2.07(2) 3_746
Co1 O1 2.106(18) .
Co1 O5 2.12(2) .
Co1 O6 2.12(2) .
Co1 N1 2.15(2) .
Co1 N6 2.19(2) 3_746
Co2 O7 1.99(2) .
Co2 O22 2.067(18) .
Co2 N3 2.11(2) .
Co2 O20 2.122(19) 1_545
Co2 N2 2.12(2) .
Co2 O21 2.19(2) 1_545
Co3 O10 2.03(2) .
Co3 O17 2.091(19) .
Co3 O18 2.11(2) .
Co3 N7 2.16(2) .
Co3 N5 2.18(2) .
Co3 O19 2.18(2) .
Co3 C77 2.51(3) .
Co4 O11 2.080(18) .
Co4 O16 2.080(19) 3_545
Co4 O13 2.087(18) .
Co4 O12 2.103(18) .
Co4 N8 2.13(2) .
Co4 N4 2.19(2) 3
Fe1 C3 1.98(3) .
Fe1 C4 1.99(3) .
Fe1 C8 2.01(3) .
Fe1 C7 2.02(3) .
Fe1 C6 2.03(2) .
Fe1 C2 2.03(3) .
Fe1 C10 2.03(2) .
Fe1 C11 2.04(3) .
Fe1 C5 2.04(2) .
Fe1 C9 2.06(3) .
Fe2 C24 1.98(3) .
Fe2 C30 1.98(3) .
Fe2 C25 1.99(3) .
Fe2 C28 2.00(3) .
Fe2 C31 2.01(3) .
Fe2 C27 2.02(3) .
Fe2 C29 2.03(3) .
Fe2 C33 2.03(3) .
Fe2 C26 2.04(3) .
Fe2 C32 2.07(3) .
Fe3 C75 1.96(3) .
Fe3 C68 1.97(3) .
Fe3 C70 1.97(3) .
Fe3 C74 1.97(3) .
Fe3 C67 2.01(3) .
Fe3 C66 2.03(3) .
Fe3 C72 2.03(3) .
Fe3 C69 2.03(3) .
Fe3 C73 2.04(3) .
Fe3 C71 2.05(3) .
Fe4 C81 1.96(4) .
Fe4 C87 1.97(3) .
Fe4 C80 1.98(4) .
Fe4 C83 2.01(3) .
Fe4 C86 2.03(3) .
Fe4 C78 2.04(3) .
Fe4 C82 2.05(3) .
Fe4 C84 2.05(3) .
Fe4 C79 2.10(4) .
Fe4 C85 2.11(4) .
O1 C1 1.25(3) .
O2 C1 1.27(3) .
O3 C12 1.29(4) .
O4 C12 1.23(3) .
O4 Co1 2.07(2) 3_756
O5 H5A 0.8722 .
O5 H5B 0.8695 .
O6 H6A 0.8759 .
O6 H6B 0.8768 .
O7 C23 1.22(4) .
O8 C23 1.33(4) .
O9 C34 1.43(5) .
O10 C34 1.14(3) .
O11 H11A 0.8513 .
O11 H11B 0.8512 .
O12 H12A 0.8601 .
O12 H12B 0.8599 .
O13 C65 1.26(3) .
O14 C65 1.23(3) .
O15 C76 1.32(4) .
O16 C76 1.26(3) .
O16 Co4 2.080(19) 3
O17 H17A 0.8501 .
O17 H17B 0.8500 .
O18 C77 1.30(4) .
O19 C77 1.31(4) .
O20 C88 1.27(4) .
O20 Co2 2.122(19) 1_565
O21 C88 1.32(3) .
O21 Co2 2.19(2) 1_565
O22 H22A 0.8567 .
O22 H22B 0.8576 .
N1 C13 1.35(4) .
N1 C17 1.38(4) .
N2 C22 1.30(3) .
N2 C20 1.37(3) .
N3 C35 1.30(5) .
N3 C39 1.38(4) .
N4 C44 1.27(3) .
N4 C42 1.38(3) .
N4 Co4 2.19(2) 3_545
N5 C45 1.30(4) .
N5 C49 1.30(4) .
N6 C53 1.31(3) .
N6 C52 1.35(4) .
N6 Co1 2.19(2) 3_756
N7 C59 1.30(3) .
N7 C55 1.41(4) .
N8 C62 1.32(3) .
N8 C64 1.36(4) .
C1 C2 1.46(4) .
C2 C6 1.39(4) .
C2 C3 1.40(4) .
C3 C4 1.28(4) .
C3 H3 0.9300 .
C4 C5 1.40(4) .
C4 H4 0.9300 .
C5 C6 1.38(3) .
C5 H5 0.9300 .
C6 H6 0.9300 .
C7 C11 1.42(4) .
C7 C8 1.46(4) .
C7 H7 0.9300 .
C8 C9 1.40(4) .
C8 H8 0.9300 .
C9 C10 1.45(4) .
C9 H9 0.9300 .
C10 C11 1.44(4) .
C10 H10 0.9300 .
C11 C12 1.45(4) .
C13 C14 1.38(4) .
C13 H13 0.9300 .
C14 C15 1.30(4) .
C14 H14 0.9300 .
C15 C16 1.43(4) .
C15 C18 1.48(4) .
C16 C17 1.38(4) .
C16 H16 0.9300 .
C17 H17 0.9300 .
C18 C19 1.35(4) .
C18 C21 1.42(4) .
C19 C20 1.40(4) .
C19 H19 0.9300 .
C20 H20 0.9300 .
C21 C22 1.39(4) .
C21 H21 0.9300 .
C22 H22 0.9300 .
C23 C24 1.46(4) .
C24 C25 1.44(4) .
C24 C28 1.49(4) .
C25 C26 1.42(4) .
C25 H25 0.9300 .
C26 C27 1.48(5) .
C26 H26 0.9300 .
C27 C28 1.29(5) .
C27 H27 0.9300 .
C28 H28 0.9300 .
C29 C30 1.38(4) .
C29 C33 1.52(4) .
C29 H29 0.9300 .
C30 C31 1.42(4) .
C30 H30 0.9300 .
C31 C32 1.45(4) .
C31 H31 0.9300 .
C32 C33 1.40(4) .
C32 H32 0.9300 .
C33 C34 1.44(5) .
C35 C36 1.46(4) .
C35 H35 0.9300 .
C36 C37 1.38(4) .
C36 H36 0.9300 .
C37 C38 1.43(4) .
C37 C40 1.51(2) .
C38 C39 1.39(4) .
C38 H38 0.9300 .
C39 H39 0.9300 .
C40 C43 1.35(4) .
C40 C41 1.40(3) .
C41 C42 1.36(3) .
C41 H41 0.9300 .
C42 H42 0.9300 .
C43 C44 1.41(4) .
C43 H43 0.9300 .
C44 H44 0.9300 .
C45 C46 1.44(4) .
C45 H45 0.9300 .
C46 C47 1.34(4) .
C46 H46 0.9300 .
C47 C48 1.40(4) .
C47 C50 1.49(4) .
C48 C49 1.37(4) .
C48 H48 0.9300 .
C49 H49 0.9300 .
C50 C51 1.30(4) .
C50 C54 1.35(4) .
C51 C52 1.38(4) .
C51 H51 0.9300 .
C52 H52 0.9300 .
C53 C54 1.39(4) .
C53 H53 0.9300 .
C54 H54 0.9300 .
C55 C56 1.37(4) .
C55 H55 0.9300 .
C56 C57 1.34(4) .
C56 H56 0.9300 .
C57 C58 1.38(4) .
C57 C60 1.49(4) .
C58 C59 1.40(4) .
C58 H58 0.9300 .
C59 H59 0.9300 .
C60 C61 1.36(4) .
C60 C63 1.39(4) .
C61 C62 1.35(3) .
C61 H61 0.9300 .
C62 H62 0.9300 .
C63 C64 1.36(4) .
C63 H63 0.9300 .
C64 H64 0.9300 .
C65 C66 1.43(4) .
C66 C70 1.44(4) .
C66 C67 1.51(4) .
C67 C68 1.31(4) .
C67 H67 0.9300 .
C68 C69 1.34(4) .
C68 H68 0.9300 .
C69 C70 1.39(4) .
C69 H69 0.9300 .
C70 H70 0.9300 .
C71 C75 1.36(4) .
C71 C72 1.41(4) .
C71 H71 0.9300 .
C72 C73 1.43(4) .
C72 H72 0.9300 .
C73 C74 1.45(4) .
C73 H73 0.9300 .
C74 C75 1.36(4) .
C74 H74 0.9300 .
C75 C76 1.51(4) .
C77 C78 1.46(4) .
C78 C79 1.33(5) .
C78 C82 1.46(4) .
C79 C80 1.34(4) .
C79 H79 0.9300 .
C80 C81 1.39(7) .
C80 H80 0.9300 .
C81 C82 1.50(5) .
C81 H81 0.9300 .
C82 H82 0.9300 .
C83 C87 1.37(4) .
C83 C84 1.51(4) .
C83 H83 0.9300 .
C84 C85 1.47(5) .
C84 H84 0.9300 .
C85 C86 1.31(5) .
C85 H85 0.9300 .
C86 C87 1.49(4) .
C86 H86 0.9300 .
C87 C88 1.46(5) .
O101 H10A 0.8501 .
O101 H10B 0.8500 .
O102 H10C 0.8501 .
O102 H10D 0.8497 .
O103 H10E 0.8498 .
O103 H10F 0.8498 .
O104 H10G 0.8496 .
O104 H10H 0.8499 .
O105 H10I 0.8500 .
O105 H10J 0.8499 .
O106 H10K 0.8499 .
O106 H10L 0.8502 .
O107 H10M 0.8497 .
O107 H10N 0.8499 .
O108 H10O 0.8500 .
O108 H10P 0.8501 .
O109 H10Q 0.8501 .
O109 H10R 0.8501 .
O110 H11C 0.8500 .
O110 H11D 0.8500 .
O111 H11E 0.8498 .
O111 H11F 0.8501 .

loop_
_geom_torsion_atom_site_label_1
_geom_torsion_atom_site_label_2
_geom_torsion_atom_site_label_3
_geom_torsion_atom_site_label_4
_geom_torsion
_geom_torsion_site_symmetry_1
Co1 O1 C1 O2 0(5) .
Co1 O1 C1 C2 177.4(18) .
O1 C1 C2 C6 3(5) .
O2 C1 C2 C6 -180(3) .
O1 C1 C2 C3 179(3) .
O2 C1 C2 C3 -4(5) .
O1 C1 C2 Fe1 92(3) .
O2 C1 C2 Fe1 -91(3) .
C6 C2 C3 C4 -3(4) .
C1 C2 C3 C4 -180(3) .
Fe1 C2 C3 C4 -62(3) .
C6 C2 C3 Fe1 58.6(19) .
C1 C2 C3 Fe1 -118(3) .
C2 C3 C4 C5 0(4) .
Fe1 C3 C4 C5 -62(2) .
C2 C3 C4 Fe1 62(2) .
C3 C4 C5 C6 3(4) .
Fe1 C4 C5 C6 -58.1(18) .
C3 C4 C5 Fe1 61(2) .
C4 C5 C6 C2 -5(3) .
Fe1 C5 C6 C2 -61.7(17) .
C4 C5 C6 Fe1 56.9(19) .
C3 C2 C6 C5 5(3) .
C1 C2 C6 C5 -178(3) .
Fe1 C2 C6 C5 62.1(16) .
C3 C2 C6 Fe1 -57(2) .
C1 C2 C6 Fe1 120(3) .
C11 C7 C8 C9 -1(4) .
Fe1 C7 C8 C9 59(2) .
C11 C7 C8 Fe1 -60(2) .
C7 C8 C9 C10 3(4) .
Fe1 C8 C9 C10 60(2) .
C7 C8 C9 Fe1 -57(2) .
C8 C9 C10 C11 -3(4) .
Fe1 C9 C10 C11 57(2) .
C8 C9 C10 Fe1 -60(2) .
C8 C7 C11 C10 -1(3) .
Fe1 C7 C11 C10 -59.5(19) .
C8 C7 C11 C12 175(3) .
Fe1 C7 C11 C12 116(3) .
C8 C7 C11 Fe1 58.8(19) .
C9 C10 C11 C7 2(4) .
Fe1 C10 C11 C7 59.3(18) .
C9 C10 C11 C12 -173(3) .
Fe1 C10 C11 C12 -116(3) .
C9 C10 C11 Fe1 -57(2) .
Co1 O4 C12 O3 5(5) 3_756
Co1 O4 C12 C11 -179.7(19) 3_756
C7 C11 C12 O4 6(5) .
C10 C11 C12 O4 -180(3) .
Fe1 C11 C12 O4 93(3) .
C7 C11 C12 O3 -179(3) .
C10 C11 C12 O3 -5(5) .
Fe1 C11 C12 O3 -92(4) .
C17 N1 C13 C14 -4(5) .
Co1 N1 C13 C14 177(3) .
N1 C13 C14 C15 5(7) .
C13 C14 C15 C16 -3(6) .
C13 C14 C15 C18 177(3) .
C14 C15 C16 C17 1(5) .
C18 C15 C16 C17 -179(3) .
C15 C16 C17 N1 -1(5) .
C13 N1 C17 C16 2(5) .
Co1 N1 C17 C16 -179(2) .
C14 C15 C18 C19 39(5) .
C16 C15 C18 C19 -141(3) .
C14 C15 C18 C21 -138(4) .
C16 C15 C18 C21 42(5) .
C21 C18 C19 C20 -2(5) .
C15 C18 C19 C20 -179(3) .
C22 N2 C20 C19 -3(4) .
Co2 N2 C20 C19 171(2) .
C18 C19 C20 N2 4(5) .
C19 C18 C21 C22 -2(4) .
C15 C18 C21 C22 175(3) .
C20 N2 C22 C21 -1(5) .
Co2 N2 C22 C21 -174(3) .
C18 C21 C22 N2 3(5) .
Co2 O7 C23 O8 -1(4) .
Co2 O7 C23 C24 179(2) .
O7 C23 C24 C25 165(3) .
O8 C23 C24 C25 -15(5) .
O7 C23 C24 C28 -10(5) .
O8 C23 C24 C28 169(3) .
O7 C23 C24 Fe2 76(4) .
O8 C23 C24 Fe2 -104(3) .
C23 C24 C25 C26 -178(3) .
C28 C24 C25 C26 -2(3) .
Fe2 C24 C25 C26 -62(2) .
C23 C24 C25 Fe2 -116(3) .
C28 C24 C25 Fe2 60(2) .
C24 C25 C26 C27 6(4) .
Fe2 C25 C26 C27 -54(3) .
C24 C25 C26 Fe2 60(2) .
C25 C26 C27 C28 -8(4) .
Fe2 C26 C27 C28 -62(3) .
C25 C26 C27 Fe2 54(2) .
C26 C27 C28 C24 7(5) .
Fe2 C27 C28 C24 -54(3) .
C26 C27 C28 Fe2 61(2) .
C25 C24 C28 C27 -3(4) .
C23 C24 C28 C27 173(3) .
Fe2 C24 C28 C27 57(3) .
C25 C24 C28 Fe2 -60(2) .
C23 C24 C28 Fe2 116(3) .
C33 C29 C30 C31 1(4) .
Fe2 C29 C30 C31 59(2) .
C33 C29 C30 Fe2 -59(2) .
C29 C30 C31 C32 0(4) .
Fe2 C30 C31 C32 60(2) .
C29 C30 C31 Fe2 -60(2) .
C30 C31 C32 C33 0(4) .
Fe2 C31 C32 C33 58(2) .
C30 C31 C32 Fe2 -58(2) .
C31 C32 C33 C34 173(4) .
Fe2 C32 C33 C34 -130(4) .
C31 C32 C33 C29 0(3) .
Fe2 C32 C33 C29 57(2) .
C31 C32 C33 Fe2 -57(2) .
C30 C29 C33 C32 0(4) .
Fe2 C29 C33 C32 -59(2) .
C30 C29 C33 C34 -175(3) .
Fe2 C29 C33 C34 126(3) .
C30 C29 C33 Fe2 59(2) .
Co3 O10 C34 O9 6(4) .
Co3 O10 C34 C33 -168(2) .
C32 C33 C34 O10 -174(3) .
C29 C33 C34 O10 -1(5) .
Fe2 C33 C34 O10 81(5) .
C32 C33 C34 O9 12(5) .
C29 C33 C34 O9 -176(2) .
Fe2 C33 C34 O9 -94(4) .
C39 N3 C35 C36 9(5) .
Co2 N3 C35 C36 -170(2) .
N3 C35 C36 C37 -1(5) .
C35 C36 C37 C38 -8(5) .
C35 C36 C37 C40 175(3) .
C36 C37 C38 C39 8(5) .
C40 C37 C38 C39 -174(3) .
C35 N3 C39 C38 -8(5) .
Co2 N3 C39 C38 171(3) .
C37 C38 C39 N3 -1(6) .
C36 C37 C40 C43 -159(3) .
C38 C37 C40 C43 23(5) .
C36 C37 C40 C41 22(5) .
C38 C37 C40 C41 -156(3) .
C43 C40 C41 C42 -3(5) .
C37 C40 C41 C42 176(3) .
C40 C41 C42 N4 1(4) .
C44 N4 C42 C41 5(4) .
Co4 N4 C42 C41 -167(2) 3_545
C41 C40 C43 C44 0(5) .
C37 C40 C43 C44 -179(3) .
C42 N4 C44 C43 -8(5) .
Co4 N4 C44 C43 164(3) 3_545
C40 C43 C44 N4 6(6) .
C49 N5 C45 C46 0(5) .
Co3 N5 C45 C46 -177(3) .
N5 C45 C46 C47 5(6) .
C45 C46 C47 C48 -7(5) .
C45 C46 C47 C50 176(3) .
C46 C47 C48 C49 6(5) .
C50 C47 C48 C49 -177(3) .
C45 N5 C49 C48 -1(6) .
Co3 N5 C49 C48 176(2) .
C47 C48 C49 N5 -2(5) .
C46 C47 C50 C51 36(5) .
C48 C47 C50 C51 -140(3) .
C46 C47 C50 C54 -139(4) .
C48 C47 C50 C54 45(5) .
C54 C50 C51 C52 -4(5) .
C47 C50 C51 C52 -179(3) .
C53 N6 C52 C51 -6(5) .
Co1 N6 C52 C51 -179(2) 3_756
C50 C51 C52 N6 6(5) .
C52 N6 C53 C54 5(5) .
Co1 N6 C53 C54 178(3) 3_756
C51 C50 C54 C53 3(6) .
C47 C50 C54 C53 177(3) .
N6 C53 C54 C50 -3(6) .
C59 N7 C55 C56 4(5) .
Co3 N7 C55 C56 -174(3) .
N7 C55 C56 C57 -6(6) .
C55 C56 C57 C58 6(6) .
C55 C56 C57 C60 -177(3) .
C56 C57 C58 C59 -5(6) .
C60 C57 C58 C59 178(3) .
C55 N7 C59 C58 -3(5) .
Co3 N7 C59 C58 176(3) .
C57 C58 C59 N7 4(6) .
C56 C57 C60 C61 15(5) .
C58 C57 C60 C61 -168(3) .
C56 C57 C60 C63 -159(4) .
C58 C57 C60 C63 19(5) .
C63 C60 C61 C62 -6(5) .
C57 C60 C61 C62 180(3) .
C64 N8 C62 C61 -4(5) .
Co4 N8 C62 C61 179(2) .
C60 C61 C62 N8 7(5) .
C61 C60 C63 C64 3(5) .
C57 C60 C63 C64 177(3) .
C60 C63 C64 N8 0(6) .
C62 N8 C64 C63 1(5) .
Co4 N8 C64 C63 178(3) .
Co4 O13 C65 O14 9(5) .
Co4 O13 C65 C66 180.0(18) .
O14 C65 C66 C70 -180(3) .
O13 C65 C66 C70 9(5) .
O14 C65 C66 C67 -2(5) .
O13 C65 C66 C67 -173(3) .
O14 C65 C66 Fe3 -90(4) .
O13 C65 C66 Fe3 99(3) .
C65 C66 C67 C68 -177(3) .
C70 C66 C67 C68 1(3) .
Fe3 C66 C67 C68 -58(2) .
C65 C66 C67 Fe3 -119(3) .
C70 C66 C67 Fe3 59.4(18) .
C66 C67 C68 C69 -4(4) .
Fe3 C67 C68 C69 -61(3) .
C66 C67 C68 Fe3 58(2) .
C67 C68 C69 C70 4(4) .
Fe3 C68 C69 C70 -57(2) .
C67 C68 C69 Fe3 61(3) .
C68 C69 C70 C66 -3(4) .
Fe3 C69 C70 C66 -60(2) .
C68 C69 C70 Fe3 57(2) .
C65 C66 C70 C69 179(3) .
C67 C66 C70 C69 1(3) .
Fe3 C66 C70 C69 61(2) .
C65 C66 C70 Fe3 119(3) .
C67 C66 C70 Fe3 -59.8(18) .
C75 C71 C72 C73 2(3) .
Fe3 C71 C72 C73 59(2) .
C75 C71 C72 Fe3 -57(2) .
C71 C72 C73 C74 -3(4) .
Fe3 C72 C73 C74 57(2) .
C71 C72 C73 Fe3 -60(2) .
C72 C73 C74 C75 2(4) .
Fe3 C73 C74 C75 61(2) .
C72 C73 C74 Fe3 -58(2) .
C72 C71 C75 C74 -1(4) .
Fe3 C71 C75 C74 -59(2) .
C72 C71 C75 C76 178(3) .
Fe3 C71 C75 C76 120(3) .
C72 C71 C75 Fe3 58(2) .
C73 C74 C75 C71 -1(4) .
Fe3 C74 C75 C71 61(2) .
C73 C74 C75 C76 180(3) .
Fe3 C74 C75 C76 -118(3) .
C73 C74 C75 Fe3 -62(2) .
Co4 O16 C76 O15 4(5) 3
Co4 O16 C76 C75 -178.4(18) 3
C71 C75 C76 O16 3(5) .
C74 C75 C76 O16 -178(3) .
Fe3 C75 C76 O16 97(3) .
C71 C75 C76 O15 -180(3) .
C74 C75 C76 O15 0(5) .
Fe3 C75 C76 O15 -86(4) .
Co3 O18 C77 O19 0(3) .
Co3 O18 C77 C78 180(3) .
Co3 O19 C77 O18 0(3) .
Co3 O19 C77 C78 -180(3) .
O18 C77 C78 C79 -178(4) .
O19 C77 C78 C79 2(6) .
O18 C77 C78 C82 2(5) .
O19 C77 C78 C82 -178(3) .
O18 C77 C78 Fe4 85(4) .
O19 C77 C78 Fe4 -95(4) .
C82 C78 C79 C80 11(5) .
C77 C78 C79 C80 -169(4) .
Fe4 C78 C79 C80 -49(4) .
C82 C78 C79 Fe4 61(2) .
C77 C78 C79 Fe4 -119(4) .
C78 C79 C80 C81 -12(6) .
Fe4 C79 C80 C81 -63(3) .
C78 C79 C80 Fe4 51(4) .
C79 C80 C81 C82 8(6) .
Fe4 C80 C81 C82 -60(3) .
C79 C80 C81 Fe4 68(3) .
C79 C78 C82 C81 -5(4) .
C77 C78 C82 C81 175(3) .
Fe4 C78 C82 C81 58(2) .
C79 C78 C82 Fe4 -64(3) .
C77 C78 C82 Fe4 117(3) .
C80 C81 C82 C78 -1(5) .
Fe4 C81 C82 C78 -61(2) .
C80 C81 C82 Fe4 59(4) .
C87 C83 C84 C85 3(4) .
Fe4 C83 C84 C85 61(3) .
C87 C83 C84 Fe4 -59(2) .
C83 C84 C85 C86 -4(5) .
Fe4 C84 C85 C86 55(3) .
C83 C84 C85 Fe4 -58(2) .
C84 C85 C86 C87 3(5) .
Fe4 C85 C86 C87 57(2) .
C84 C85 C86 Fe4 -54(3) .
C84 C83 C87 C88 -180(3) .
Fe4 C83 C87 C88 121(3) .
C84 C83 C87 C86 -1(4) .
Fe4 C83 C87 C86 -61(2) .
C84 C83 C87 Fe4 59(2) .
C85 C86 C87 C83 -1(4) .
Fe4 C86 C87 C83 62(2) .
C85 C86 C87 C88 178(4) .
Fe4 C86 C87 C88 -120(3) .
C85 C86 C87 Fe4 -63(3) .
Co2 O20 C88 O21 -1(3) 1_565
Co2 O20 C88 C87 179(3) 1_565
Co2 O21 C88 O20 1(3) 1_565
Co2 O21 C88 C87 -179(3) 1_565
C83 C87 C88 O20 -5(5) .
C86 C87 C88 O20 177(3) .
Fe4 C87 C88 O20 84(4) .
C83 C87 C88 O21 176(3) .
C86 C87 C88 O21 -3(5) .
Fe4 C87 C88 O21 -96(4) .
